data_4518741
loop_
_publ_author_name
'Wang, Zhonghe'
'Zeng, Le'
'He, Cheng'
'Duan, Chunying'

_publ_section_title
;
 Photocatalytic C-H Activation with Alcohol as a Hydrogen Atom Transfer
 Agent in a 9-Fluorenone Based Metal-Organic Framework.
;
_journal_name_full 'ACS applied materials &amp; interfaces'
_journal_paper_doi 10.1021/acsami.1c03098
_journal_year 2021
_chemical_formula_sum 'C216.5 H197.5 N18.5 O83 Zn14'
_chemical_formula_weight 5301.60
_space_group_crystal_system monoclinic
_space_group_IT_number 12
_space_group_name_Hall '-C 2y'
_space_group_name_H-M_alt 'C 1 2/m 1'
_atom_sites_solution_hydrogens mixed
_audit_creation_method SHELXL-2018/3
_cell_angle_alpha 90
_cell_angle_beta 108.777(2)
_cell_angle_gamma 90
_cell_formula_units_Z 4
_cell_length_a 29.4226(19)
_cell_length_b 44.447(4)
_cell_length_c 35.326(3)
_cell_measurement_reflns_used 9566
_cell_measurement_temperature 150(2)
_cell_measurement_theta_max 24.71
_cell_measurement_theta_min 2.40
_cell_volume 43739(6)
_computing_structure_refinement 'SHELXL-2018/3 (Sheldrick, 2018)'
_computing_structure_solution 'SHELXT 2014/5 (Sheldrick, 2014)'
_diffrn_ambient_temperature 150(2)
_diffrn_measured_fraction_theta_full 0.997
_diffrn_measured_fraction_theta_max 0.997
_diffrn_measurement_device_type 'Bruker APEX-II CCD'
_diffrn_measurement_method '\f and \w scans'
_diffrn_radiation_type MoK\a
_diffrn_radiation_wavelength 0.71073
_diffrn_reflns_av_R_equivalents 0.0624
_diffrn_reflns_av_unetI/netI 0.0760
_diffrn_reflns_Laue_measured_fraction_full 0.997
_diffrn_reflns_Laue_measured_fraction_max 0.997
_diffrn_reflns_limit_h_max 34
_diffrn_reflns_limit_h_min -34
_diffrn_reflns_limit_k_max 52
_diffrn_reflns_limit_k_min -46
_diffrn_reflns_limit_l_max 38
_diffrn_reflns_limit_l_min -41
_diffrn_reflns_number 149650
_diffrn_reflns_point_group_measured_fraction_full 0.997
_diffrn_reflns_point_group_measured_fraction_max 0.997
_diffrn_reflns_theta_full 25.000
_diffrn_reflns_theta_max 25.000
_diffrn_reflns_theta_min 2.129
_exptl_absorpt_coefficient_mu 0.802
_exptl_absorpt_process_details NONE
_exptl_crystal_colour YELLOW
_exptl_crystal_density_diffrn 0.805
_exptl_crystal_description BLOCK
_exptl_crystal_F_000 10840
_exptl_crystal_size_max 0.220
_exptl_crystal_size_mid 0.200
_exptl_crystal_size_min 0.200
_refine_diff_density_max 1.743
_refine_diff_density_min -0.828
_refine_diff_density_rms 0.154
_refine_ls_extinction_method none
_refine_ls_goodness_of_fit_ref 1.061
_refine_ls_hydrogen_treatment constr
_refine_ls_matrix_type full
_refine_ls_number_parameters 1566
_refine_ls_number_reflns 38951
_refine_ls_number_restraints 275
_refine_ls_restrained_S_all 1.062
_refine_ls_R_factor_all 0.1540
_refine_ls_R_factor_gt 0.0914
_refine_ls_shift/su_max 0.001
_refine_ls_shift/su_mean 0.000
_refine_ls_structure_factor_coef Fsqd
_refine_ls_weighting_details 'w=1/[\s^2^(Fo^2^)+(0.2200P)^2^] where P=(Fo^2^+2Fc^2^)/3'
_refine_ls_weighting_scheme calc
_refine_ls_wR_factor_gt 0.2818
_refine_ls_wR_factor_ref 0.3249
_reflns_Friedel_coverage 0.000
_reflns_number_gt 23360
_reflns_number_total 38951
_reflns_threshold_expression 'I > 2\s(I)'
_cod_data_source_file am1c03098_si_002.cif
_cod_data_source_block 1
_cod_original_cell_volume 43738(6)
_cod_original_sg_symbol_H-M 'C 2/m'
_cod_original_formula_sum 'C216.50 H197.50 N18.50 O83 Zn14'
_cod_database_code 4518741
_shelx_shelxl_version_number 2018/3
_shelx_space_group_comment
;
The symmetry employed for this shelxl refinement is uniquely defined
by the following loop, which should always be used as a source of
symmetry information in preference to the above space-group names.
They are only intended as comments.
;
_shelx_estimated_absorpt_t_min 0.843
_shelx_estimated_absorpt_t_max 0.856

loop_
_space_group_symop_operation_xyz
'x, y, z'
'-x, y, -z'
'x+1/2, y+1/2, z'
'-x+1/2, y+1/2, -z'
'-x, -y, -z'
'x, -y, z'
'-x+1/2, -y+1/2, -z'
'x+1/2, -y+1/2, z'

loop_
_atom_site_label
_atom_site_type_symbol
_atom_site_fract_x
_atom_site_fract_y
_atom_site_fract_z
_atom_site_U_iso_or_equiv
_atom_site_adp_type
_atom_site_occupancy
_atom_site_site_symmetry_order
_atom_site_calc_flag
_atom_site_refinement_flags_posn
_atom_site_refinement_flags_adp
_atom_site_refinement_flags_occupancy
_atom_site_disorder_assembly
_atom_site_disorder_group
Zn01 Zn 0.80572(2) 0.28017(2) 0.31393(2) 0.03765(19) Uani 1 1 d . . . . .
O1 O 0.76754(13) 0.32146(10) 0.20799(11) 0.0396(10) Uani 1 1 d . . . . .
Zn02 Zn 0.70918(2) 0.34580(2) 0.18898(2) 0.0389(2) Uani 1 1 d . . . . .
O2 O 0.79234(13) 0.32283(10) 0.30740(11) 0.0394(10) Uani 1 1 d . . . . .
Zn03 Zn 0.80956(2) 0.33561(2) 0.26138(2) 0.0395(2) Uani 1 1 d . . . . .
Zn04 Zn 0.80288(2) 0.33198(2) 0.17247(2) 0.0396(2) Uani 1 1 d . . . . .
Zn05 Zn 0.72592(2) 0.33483(2) 0.29787(2) 0.0408(2) Uani 1 1 d . . . . .
Zn06 Zn 0.75476(2) 0.27881(2) 0.19808(2) 0.0418(2) Uani 1 1 d . . . . .
Zn07 Zn 0.82101(3) 0.34193(2) 0.36309(2) 0.0447(2) Uani 1 1 d . . . . .
C101 C 0.7063(2) 0.22405(17) -0.1305(2) 0.0497(17) Uani 1 1 d . . . . .
O101 O 0.71381(17) 0.23778(12) -0.15902(14) 0.0577(13) Uani 1 1 d . . . . .
C102 C 0.6972(2) 0.24143(16) -0.09798(19) 0.0451(15) Uani 1 1 d . . . . .
O102 O 0.70537(16) 0.19513(11) -0.12693(13) 0.0521(12) Uani 1 1 d . . . . .
C103 C 0.6908(2) 0.27222(18) -0.1017(2) 0.0534(18) Uani 1 1 d . . . . .
H103 H 0.691032 0.281792 -0.125704 0.064 Uiso 1 1 calc R U . . .
O103 O 0.68546(16) 0.33241(11) 0.13054(13) 0.0507(11) Uani 1 1 d . . . . .
C104 C 0.6840(3) 0.28948(17) -0.0712(2) 0.0535(17) Uani 1 1 d . . . . .
H104 H 0.680487 0.310704 -0.073723 0.064 Uiso 1 1 calc R U . . .
O104 O 0.69317(16) 0.28338(11) 0.14501(13) 0.0517(12) Uani 1 1 d . . . . .
C105 C 0.6826(2) 0.27483(16) -0.03693(19) 0.0454(16) Uani 1 1 d . . . . .
O105 O 0.6918(2) 0.20967(12) 0.02120(16) 0.0684(14) Uani 1 1 d . . . . .
C106 C 0.6893(2) 0.24371(17) -0.03247(19) 0.0475(16) Uani 1 1 d . . . . .
C107 C 0.6965(2) 0.22718(16) -0.06310(19) 0.0458(15) Uani 1 1 d . . . . .
H107 H 0.700923 0.206024 -0.060379 0.055 Uiso 1 1 calc R U . . .
C108 C 0.6879(2) 0.23457(17) 0.0074(2) 0.0510(17) Uani 1 1 d . . . . .
C109 C 0.6813(2) 0.26344(16) 0.02743(18) 0.0442(15) Uani 1 1 d . . . . .
C110 C 0.6775(2) 0.28723(16) 0.00048(19) 0.0450(15) Uani 1 1 d . . . . .
C111 C 0.6717(3) 0.31599(18) 0.0119(2) 0.063(2) Uani 1 1 d . . . . .
H111 H 0.666726 0.332162 -0.006599 0.076 Uiso 1 1 calc R U . . .
C112 C 0.6731(3) 0.32109(18) 0.0513(2) 0.0593(19) Uani 1 1 d . . . . .
H112 H 0.670298 0.341105 0.059699 0.071 Uiso 1 1 calc R U . . .
C113 C 0.6785(2) 0.29807(15) 0.07803(19) 0.0433(15) Uani 1 1 d . . . . .
C114 C 0.6820(2) 0.26823(16) 0.06648(19) 0.0447(15) Uani 1 1 d . . . . .
H114 H 0.684879 0.251991 0.084577 0.054 Uiso 1 1 calc R U . . .
C115 C 0.6856(2) 0.30509(17) 0.12138(19) 0.0437(15) Uani 1 1 d . . . . .
C201 C 0.7146(2) 0.25073(15) 0.25584(18) 0.0403(14) Uani 1 1 d . . . . .
O201 O 0.74804(15) 0.25612(11) 0.28690(13) 0.0507(11) Uani 1 1 d . . . . .
C202 C 0.6707(2) 0.23799(16) 0.26077(19) 0.0468(16) Uani 1 1 d . . . . .
O202 O 0.71472(15) 0.25424(11) 0.22024(13) 0.0531(12) Uani 1 1 d . . . . .
C203 C 0.6683(2) 0.23352(17) 0.2992(2) 0.0546(18) Uani 1 1 d . . . . .
H203 H 0.695598 0.238227 0.321513 0.066 Uiso 1 1 calc R U . . .
O203 O 0.37676(14) 0.17206(10) 0.26443(13) 0.0451(11) Uani 1 1 d . . . . .
C204 C 0.6276(2) 0.22245(17) 0.3057(2) 0.0540(19) Uani 1 1 d . . . . .
H204 H 0.626463 0.219654 0.332076 0.065 Uiso 1 1 calc R U . . .
O204 O 0.37222(14) 0.17218(11) 0.19970(13) 0.0502(11) Uani 1 1 d . . . . .
C205 C 0.5884(2) 0.21557(16) 0.27259(19) 0.0473(16) Uani 1 1 d . . . . .
O205 O 0.53257(18) 0.21042(17) 0.16878(15) 0.085(2) Uani 1 1 d . . . . .
C206 C 0.5905(2) 0.21965(16) 0.23445(19) 0.0476(16) Uani 1 1 d . . . . .
C207 C 0.6309(2) 0.23070(18) 0.2280(2) 0.0553(18) Uani 1 1 d . . . . .
H207 H 0.631733 0.233362 0.201566 0.066 Uiso 1 1 calc R U . . .
C208 C 0.5440(2) 0.2106(2) 0.2053(2) 0.063(2) Uani 1 1 d . . . . .
C209 C 0.5126(2) 0.20198(16) 0.22965(19) 0.0480(16) Uani 1 1 d . . . . .
C210 C 0.5397(2) 0.20423(16) 0.27006(19) 0.0462(16) Uani 1 1 d . . . . .
C211 C 0.5203(2) 0.19736(16) 0.2991(2) 0.0505(17) Uani 1 1 d . . . . .
H211 H 0.538790 0.199054 0.326568 0.061 Uiso 1 1 calc R U . . .
C212 C 0.4728(2) 0.18778(15) 0.2876(2) 0.0497(17) Uani 1 1 d . . . . .
H212 H 0.458797 0.182972 0.307634 0.060 Uiso 1 1 calc R U . . .
C213 C 0.4457(2) 0.18512(15) 0.24810(19) 0.0418(15) Uani 1 1 d . . . . .
C214 C 0.4661(2) 0.19277(16) 0.2184(2) 0.0520(17) Uani 1 1 d . . . . .
H214 H 0.447591 0.191512 0.190949 0.062 Uiso 1 1 calc R U . . .
C215 C 0.3941(2) 0.17620(15) 0.2364(2) 0.0461(16) Uani 1 1 d . . . . .
C301 C 0.6423(2) 0.32585(15) 0.22353(18) 0.0410(14) Uani 1 1 d . . . . .
O301 O 0.64505(14) 0.34176(11) 0.19455(13) 0.0476(11) Uani 1 1 d . . . . .
C302 C 0.5939(2) 0.31728(15) 0.22449(18) 0.0422(15) Uani 1 1 d . . . . .
O302 O 0.67795(14) 0.31654(10) 0.25060(13) 0.0452(10) Uani 1 1 d . . . . .
C303 C 0.5539(2) 0.3233(2) 0.1914(2) 0.064(2) Uani 1 1 d . . . . .
H303 H 0.557888 0.333696 0.169251 0.077 Uiso 1 1 calc R U . . .
O303 O 0.32017(14) 0.23138(11) 0.24524(13) 0.0490(11) Uani 1 1 d . . . . .
C304 C 0.5076(2) 0.3142(2) 0.1902(2) 0.074(3) Uani 1 1 d . . . . .
H304 H 0.480385 0.318412 0.167601 0.089 Uiso 1 1 calc R U . . .
O304 O 0.36520(15) 0.23779(10) 0.30778(14) 0.0498(11) Uani 1 1 d . . . . .
C305 C 0.5032(2) 0.29921(17) 0.2227(2) 0.0522(18) Uani 1 1 d . . . . .
O305 O 0.55087(16) 0.27241(13) 0.32157(14) 0.0619(14) Uani 1 1 d . . . . .
C306 C 0.5431(2) 0.29419(15) 0.25694(18) 0.0430(15) Uani 1 1 d . . . . .
C307 C 0.5891(2) 0.30289(15) 0.25771(19) 0.0429(15) Uani 1 1 d . . . . .
H307 H 0.616274 0.299011 0.280459 0.051 Uiso 1 1 calc R U . . .
C308 C 0.5270(2) 0.27892(16) 0.2883(2) 0.0465(16) Uani 1 1 d . . . . .
C309 C 0.4732(2) 0.27512(16) 0.2675(2) 0.0490(17) Uani 1 1 d . . . . .
C310 C 0.4605(2) 0.28605(16) 0.22955(19) 0.0475(16) Uani 1 1 d . . . . .
C311 C 0.4138(2) 0.2841(2) 0.2048(2) 0.064(2) Uani 1 1 d . . . . .
H311 H 0.404133 0.292789 0.178837 0.077 Uiso 1 1 calc R U . . .
C312 C 0.3807(2) 0.26859(17) 0.2190(2) 0.0541(18) Uani 1 1 d . . . . .
H312 H 0.348759 0.265842 0.201725 0.065 Uiso 1 1 calc R U . . .
C313 C 0.3936(2) 0.25731(15) 0.25766(19) 0.0432(15) Uani 1 1 d . . . . .
C314 C 0.4413(2) 0.26020(16) 0.28338(19) 0.0443(15) Uani 1 1 d . . . . .
H314 H 0.451285 0.252512 0.309883 0.053 Uiso 1 1 calc R U . . .
C315 C 0.3570(2) 0.24095(15) 0.27054(19) 0.0411(15) Uani 1 1 d . . . . .
C401 C 0.8369(2) 0.27988(17) 0.39668(19) 0.0454(16) Uani 1 1 d . . . . .
O401 O 0.85876(15) 0.30268(12) 0.39416(14) 0.0549(12) Uani 1 1 d . . . . .
C402 C 0.8388(2) 0.26753(17) 0.4375(2) 0.0510(17) Uani 1 1 d . . . . .
O402 O 0.80972(16) 0.26518(11) 0.36714(13) 0.0510(12) Uani 1 1 d . . . . .
C403 C 0.8701(3) 0.28013(19) 0.4723(2) 0.060(2) Uani 1 1 d . . . . .
H403 H 0.891438 0.295682 0.470455 0.073 Uiso 1 1 calc R U . . .
O403 O 0.79545(16) 0.19203(11) 0.66492(13) 0.0504(11) Uani 1 1 d . . . . .
C404 C 0.8705(3) 0.27028(19) 0.5094(2) 0.065(2) Uani 1 1 d . . . . .
H404 H 0.892584 0.278473 0.533046 0.078 Uiso 1 1 calc R U . . .
O404 O 0.73428(16) 0.17364(11) 0.61419(12) 0.0507(12) Uani 1 1 d . . . . .
C405 C 0.8387(3) 0.24865(18) 0.5117(2) 0.0558(18) Uani 1 1 d . . . . .
O405 O 0.7441(2) 0.19874(14) 0.46544(14) 0.0714(16) Uani 1 1 d . . . . .
C406 C 0.8068(2) 0.23604(16) 0.47679(19) 0.0468(16) Uani 1 1 d . . . . .
C407 C 0.8060(2) 0.24513(16) 0.43965(19) 0.0469(16) Uani 1 1 d . . . . .
H407 H 0.784069 0.236632 0.416161 0.056 Uiso 1 1 calc R U . . .
C408 C 0.7753(2) 0.21395(17) 0.4879(2) 0.0510(17) Uani 1 1 d . . . . .
C409 C 0.7902(2) 0.21490(15) 0.53276(19) 0.0450(15) Uani 1 1 d . . . . .
C410 C 0.8285(2) 0.23472(17) 0.54681(19) 0.0507(17) Uani 1 1 d . . . . .
C411 C 0.8494(3) 0.23907(19) 0.5869(2) 0.064(2) Uani 1 1 d . . . . .
H411 H 0.875374 0.252759 0.596780 0.077 Uiso 1 1 calc R U . . .
C412 C 0.8316(3) 0.22272(17) 0.6135(2) 0.0578(19) Uani 1 1 d . . . . .
H412 H 0.846783 0.224581 0.641579 0.069 Uiso 1 1 calc R U . . .
C413 C 0.7922(2) 0.20406(16) 0.59894(19) 0.0484(16) Uani 1 1 d . . . . .
C414 C 0.7714(2) 0.19959(16) 0.55762(19) 0.0487(17) Uani 1 1 d . . . . .
H414 H 0.744975 0.186306 0.547317 0.058 Uiso 1 1 calc R U . . .
C415 C 0.7724(2) 0.18888(16) 0.6285(2) 0.0491(16) Uani 1 1 d . . . . .
C501 C 0.7616(2) 0.39105(15) 0.15603(18) 0.0432(15) Uani 1 1 d . . . . .
O501 O 0.79249(15) 0.37281(10) 0.15134(13) 0.0480(11) Uani 1 1 d . . . . .
C502 C 0.7670(2) 0.42295(15) 0.14561(19) 0.0451(15) Uani 1 1 d . . . . .
O502 O 0.72689(14) 0.38469(10) 0.16787(12) 0.0444(10) Uani 1 1 d . . . . .
C503 C 0.8071(3) 0.43297(17) 0.1369(2) 0.0596(19) Uani 1 1 d . . . . .
H503 H 0.829754 0.418611 0.134152 0.072 Uiso 1 1 calc R U . . .
O503 O 0.6703(2) 0.500000 0.1497(2) 0.0570(17) Uani 1 2 d S T P . .
C504 C 0.8153(3) 0.46263(17) 0.1322(3) 0.070(2) Uani 1 1 d . . . . .
H504 H 0.843316 0.469003 0.126745 0.083 Uiso 1 1 calc R U . . .
C505 C 0.7813(2) 0.48346(15) 0.1357(2) 0.0526(17) Uani 1 1 d . . . . .
C506 C 0.7395(2) 0.47358(14) 0.14237(18) 0.0419(14) Uani 1 1 d . . . . .
C507 C 0.7316(2) 0.44350(15) 0.14767(18) 0.0432(15) Uani 1 1 d . . . . .
H507 H 0.703233 0.436938 0.152523 0.052 Uiso 1 1 calc R U . . .
C508 C 0.7090(3) 0.500000 0.1450(3) 0.043(2) Uani 1 2 d S T P . .
C601 C 0.7669(2) 0.38968(15) 0.25149(17) 0.0399(14) Uani 1 1 d . . . . .
O601 O 0.73323(14) 0.37150(10) 0.24759(12) 0.0420(10) Uani 1 1 d . . . . .
C602 C 0.75766(19) 0.42268(15) 0.25045(17) 0.0385(14) Uani 1 1 d . . . . .
O602 O 0.81004(13) 0.38097(10) 0.25725(12) 0.0431(10) Uani 1 1 d . . . . .
C603 C 0.7117(2) 0.43257(15) 0.24388(18) 0.0432(15) Uani 1 1 d . . . . .
H603 H 0.686756 0.418232 0.240624 0.052 Uiso 1 1 calc R U . . .
O603 O 0.8592(2) 0.500000 0.2627(2) 0.066(2) Uani 1 2 d S T P . .
C604 C 0.7004(2) 0.46323(15) 0.24184(18) 0.0442(15) Uani 1 1 d . . . . .
H604 H 0.668397 0.469885 0.237166 0.053 Uiso 1 1 calc R U . . .
C605 C 0.7376(2) 0.48359(14) 0.24689(17) 0.0388(14) Uani 1 1 d . . . . .
C606 C 0.7844(2) 0.47322(14) 0.25282(18) 0.0400(14) Uani 1 1 d . . . . .
C607 C 0.7946(2) 0.44329(14) 0.25416(18) 0.0420(15) Uani 1 1 d . . . . .
H607 H 0.826294 0.436567 0.257570 0.050 Uiso 1 1 calc R U . . .
C608 C 0.8165(3) 0.500000 0.2579(3) 0.046(2) Uani 1 2 d S T P . .
C701 C 0.7411(3) 0.39038(16) 0.3350(2) 0.0500(17) Uani 1 1 d . . . . .
O701 O 0.70549(16) 0.37257(11) 0.31829(13) 0.0531(12) Uani 1 1 d . . . . .
C702 C 0.7286(2) 0.42282(16) 0.33946(19) 0.0502(17) Uani 1 1 d . . . . .
O702 O 0.78377(18) 0.38292(10) 0.34483(15) 0.0568(12) Uani 1 1 d . . . . .
C703 C 0.6825(3) 0.43250(17) 0.3340(2) 0.061(2) Uani 1 1 d . . . . .
H703 H 0.657907 0.417803 0.329974 0.073 Uiso 1 1 calc R U . . .
O703 O 0.8306(3) 0.500000 0.3607(3) 0.085(3) Uani 1 2 d S T P . .
C704 C 0.6701(3) 0.46243(19) 0.3340(2) 0.067(2) Uani 1 1 d . . . . .
H704 H 0.637620 0.468520 0.328521 0.080 Uiso 1 1 calc R U . . .
C705 C 0.7083(3) 0.48385(16) 0.3427(2) 0.0547(18) Uani 1 1 d . . . . .
C706 C 0.7543(2) 0.47344(17) 0.3490(2) 0.0525(17) Uani 1 1 d . . . . .
C707 C 0.7659(3) 0.44302(16) 0.3488(2) 0.0551(18) Uani 1 1 d . . . . .
H707 H 0.798267 0.436544 0.354939 0.066 Uiso 1 1 calc R U . . .
C708 C 0.7876(5) 0.500000 0.3549(3) 0.067(3) Uani 1 2 d S T P . .
O800 O 0.88064(19) 0.35836(13) 0.35129(17) 0.0711(14) Uani 1 1 d . U . . .
C803 C 0.9599(4) 0.3808(3) 0.3363(4) 0.125(3) Uani 1 1 d . U . . .
H80H H 0.951243 0.360059 0.337256 0.188 Uiso 0.5 1 d R U P A 1
H80I H 0.988573 0.384999 0.358096 0.188 Uiso 0.5 1 d R U P A 1
H80J H 0.965323 0.384819 0.311456 0.188 Uiso 0.5 1 d R U P A 1
H80E H 0.927573 0.382109 0.318316 0.188 Uiso 0.5 1 d R U P B 2
H80F H 0.980283 0.372629 0.322496 0.188 Uiso 0.5 1 d R U P B 2
H80G H 0.970953 0.400519 0.346136 0.188 Uiso 0.5 1 d R U P B 2
N80' N 0.9180(6) 0.4014(4) 0.3412(5) 0.106(4) Uani 0.5 1 d . U P C 1
C82 C 0.9090(10) 0.4394(6) 0.3405(8) 0.152(9) Uani 0.5 1 d . U P C 1
H82A H 0.936884 0.449695 0.337094 0.228 Uiso 0.5 1 calc R U P C 1
H82B H 0.880228 0.444536 0.318147 0.228 Uiso 0.5 1 calc R U P C 1
H82C H 0.904714 0.445709 0.365667 0.228 Uiso 0.5 1 calc R U P C 1
C81' C 0.8831(7) 0.3863(5) 0.3455(6) 0.089(4) Uani 0.5 1 d . U P C 1
H81A H 0.855189 0.397574 0.344271 0.107 Uiso 0.5 1 calc R U P C 1
N800 N 0.9621(5) 0.3623(4) 0.3690(5) 0.090(3) Uani 0.5 1 d . U P C 2
C801 C 0.9235(7) 0.3521(5) 0.3755(6) 0.089(4) Uani 0.5 1 d . U P C 2
H80A H 0.926740 0.339822 0.398217 0.106 Uiso 0.5 1 calc R U P C 2
C802 C 1.0103(9) 0.3541(6) 0.4005(9) 0.147(8) Uani 0.5 1 d . U P C 2
H80B H 1.036666 0.362843 0.392809 0.221 Uiso 0.5 1 calc R U P C 2
H80C H 1.011227 0.362150 0.426598 0.221 Uiso 0.5 1 calc R U P C 2
H80D H 1.013861 0.332196 0.402253 0.221 Uiso 0.5 1 calc R U P C 2
O31 O 0.4366(4) 0.3079(3) 0.0933(4) 0.155(4) Uani 1 1 d . . . . .
C31 C 0.4357(4) 0.2506(4) 0.1157(4) 0.148(6) Uani 1 1 d . . . . .
H31B H 0.435981 0.228587 0.116364 0.222 Uiso 1 1 calc R U . . .
H31C H 0.462937 0.258375 0.137582 0.222 Uiso 1 1 calc R U . . .
H31D H 0.405669 0.258028 0.118667 0.222 Uiso 1 1 calc R U . . .
N31 N 0.4394(3) 0.2608(4) 0.0779(4) 0.124(4) Uani 1 1 d . . . . .
C32 C 0.4401(5) 0.2390(4) 0.0465(5) 0.151(6) Uani 1 1 d D . . . .
H32A H 0.439616 0.218449 0.056564 0.226 Uiso 1 1 calc R U . . .
H32B H 0.411765 0.242070 0.022893 0.226 Uiso 1 1 calc R U . . .
H32C H 0.469201 0.241879 0.039217 0.226 Uiso 1 1 calc R U . . .
C33 C 0.4399(5) 0.2896(5) 0.0688(5) 0.138(6) Uani 1 1 d D . . . .
H33A H 0.442732 0.295802 0.043866 0.166 Uiso 1 1 calc R U . . .
N910 N 0.1427(7) 0.3438(3) 0.3835(4) 0.152(6) Uani 1 1 d . . . . .
O910 O 0.0974(4) 0.3098(2) 0.3962(2) 0.143(4) Uani 1 1 d . . . . .
C911 C 0.1378(5) 0.3203(4) 0.3995(4) 0.116(5) Uani 1 1 d . . . . .
H91G H 0.165612 0.309619 0.414908 0.140 Uiso 1 1 calc R U . . .
C912 C 0.1059(7) 0.3636(4) 0.3615(6) 0.219(10) Uani 1 1 d . . . . .
H91A H 0.120216 0.380717 0.352041 0.328 Uiso 1 1 calc R U . . .
H91B H 0.084150 0.352864 0.338450 0.328 Uiso 1 1 calc R U . . .
H91C H 0.087817 0.370786 0.378617 0.328 Uiso 1 1 calc R U . . .
C913 C 0.1908(8) 0.3547(5) 0.3905(6) 0.211(10) Uani 1 1 d . . . . .
H91D H 0.189660 0.373640 0.376038 0.317 Uiso 1 1 calc R U . . .
H91E H 0.206267 0.358117 0.419211 0.317 Uiso 1 1 calc R U . . .
H91F H 0.209208 0.339784 0.381079 0.317 Uiso 1 1 calc R U . . .
N950 N 0.5726(7) 0.0717(5) 0.7956(6) 0.119(6) Uiso 0.5 1 d . . P D 2
O950 O 0.5631(10) 0.0922(7) 0.8514(8) 0.218(11) Uiso 0.5 1 d . . P D 2
C951 C 0.5620(10) 0.0654(7) 0.8271(9) 0.143(10) Uiso 0.5 1 d . . P D 2
H95A H 0.554387 0.045828 0.833852 0.171 Uiso 0.5 1 calc R U P D 2
C952 C 0.5758(11) 0.0442(7) 0.7758(9) 0.159(11) Uiso 0.5 1 d . . P D 2
H95D H 0.583957 0.048546 0.751538 0.238 Uiso 0.5 1 calc R U P D 2
H95E H 0.600828 0.031496 0.793679 0.238 Uiso 0.5 1 calc R U P D 2
H95F H 0.544936 0.033723 0.768602 0.238 Uiso 0.5 1 calc R U P D 2
C953 C 0.5857(8) 0.0990(5) 0.7755(7) 0.114(7) Uiso 0.5 1 d . . P D 2
H95G H 0.591046 0.092770 0.750612 0.171 Uiso 0.5 1 calc R U P D 2
H95H H 0.559435 0.113632 0.769376 0.171 Uiso 0.5 1 calc R U P D 2
H95I H 0.615031 0.108152 0.793374 0.171 Uiso 0.5 1 calc R U P D 2
N960 N 0.7403(8) 0.3772(5) 1.0092(7) 0.133(7) Uiso 0.5 1 d . . P E 1
O960 O 0.671(2) 0.3748(13) 0.9480(17) 0.41(3) Uiso 0.5 1 d . . P E 1
C961 C 0.6957(13) 0.3878(11) 0.9880(12) 0.25(2) Uiso 0.5 1 d D . P E 1
H96A H 0.681033 0.403212 0.998657 0.299 Uiso 0.5 1 calc R U P E 1
C962 C 0.7564(11) 0.3790(7) 1.0493(8) 0.155(11) Uiso 0.5 1 d D . P E 1
H96C H 0.734457 0.391538 1.058367 0.233 Uiso 0.5 1 calc R U P E 1
H96D H 0.757814 0.358785 1.060783 0.233 Uiso 0.5 1 calc R U P E 1
H96B H 0.788483 0.387974 1.058116 0.233 Uiso 0.5 1 calc R U P E 1
C963 C 0.7624(10) 0.3618(7) 0.9886(8) 0.141(10) Uiso 0.5 1 d D . P E 1
H96E H 0.744543 0.363549 0.959970 0.212 Uiso 0.5 1 calc R U P E 1
H96F H 0.794923 0.369752 0.993800 0.212 Uiso 0.5 1 calc R U P E 1
H96G H 0.764253 0.340563 0.996468 0.212 Uiso 0.5 1 calc R U P E 1
C851 C 0.5379(19) 0.0691(13) 0.5583(15) 0.133(18) Uiso 0.25 1 d . . P F 2
H85A H 0.549203 0.081195 0.539915 0.200 Uiso 0.25 1 calc R U P F 2
H85B H 0.528782 0.049025 0.546874 0.200 Uiso 0.25 1 calc R U P F 2
H85C H 0.510075 0.078869 0.562465 0.200 Uiso 0.25 1 calc R U P F 2
N850 N 0.5745(19) 0.0665(12) 0.5948(16) 0.154(17) Uiso 0.25 1 d . . P F 2
H85D H 0.601541 0.075640 0.596230 0.184 Uiso 0.25 1 calc R U P F 2
C850 C 0.5744(12) 0.0555(8) 0.6197(11) 0.070(9) Uiso 0.25 1 d . . P F 2
H85E H 0.605669 0.057880 0.640383 0.105 Uiso 0.25 1 calc R U P F 2
H85F H 0.549275 0.063972 0.629260 0.105 Uiso 0.25 1 calc R U P F 2
H85G H 0.567982 0.034127 0.613668 0.105 Uiso 0.25 1 calc R U P F 2
N810 N 0.568(2) 0.500000 0.1714(16) 0.24(2) Uiso 0.5 2 d S . P . .
H81B H 0.592518 0.506730 0.164011 0.290 Uiso 0.25 1 d R U P . .
C812 C 0.525(2) 0.500000 0.1343(18) 0.24(3) Uiso 0.5 2 d S . P . .
H81C H 0.525157 0.507930 0.108995 0.353 Uiso 0.25 1 d R U P . .
H81D H 0.505287 0.512300 0.144815 0.353 Uiso 0.25 1 d R U P . .
H81E H 0.513057 0.479800 0.130775 0.353 Uiso 0.25 1 d R U P . .
C811 C 0.5860(14) 0.4888(9) 0.2176(11) 0.107(15) Uiso 0.25 1 d . . P . .
H81F H 0.619400 0.489922 0.233048 0.161 Uiso 0.25 1 d R U P . .
H81G H 0.575490 0.468272 0.216128 0.161 Uiso 0.25 1 d R U P . .
H81H H 0.567700 0.500000 0.230178 0.161 Uiso 0.5 2 d R U P . .
C821 C 0.5693(16) 0.4204(10) 0.9618(13) 0.105(13) Uiso 0.25 1 d . . P . .
H82D H 0.548209 0.436081 0.946004 0.157 Uiso 0.25 1 calc R U P . .
H82E H 0.578750 0.425672 0.990257 0.157 Uiso 0.25 1 calc R U P . .
H82F H 0.598054 0.418765 0.953659 0.157 Uiso 0.25 1 calc R U P . .
C822 C 0.5655(11) 0.3657(8) 0.9740(9) 0.068(8) Uiso 0.25 1 d . . P . .
H82G H 0.541313 0.349786 0.964761 0.101 Uiso 0.25 1 calc R U P . .
H82H H 0.593877 0.360551 0.966576 0.101 Uiso 0.25 1 calc R U P . .
H82I H 0.574573 0.367458 1.003174 0.101 Uiso 0.25 1 calc R U P . .
N820 N 0.5459(14) 0.3939(9) 0.9558(11) 0.110(11) Uiso 0.25 1 d . . P . .
H82J H 0.516194 0.393735 0.939305 0.132 Uiso 0.25 1 calc R U P . .
N830 N 1.2070(15) 0.1751(10) 0.6837(12) 0.128(14) Uiso 0.25 1 d . . P . .
H83A H 1.210396 0.155388 0.684686 0.154 Uiso 0.25 1 calc R U P . .
C831 C 1.192(2) 0.1902(13) 0.7143(16) 0.138(19) Uiso 0.25 1 d . . P . .
H83B H 1.186777 0.175286 0.733008 0.207 Uiso 0.25 1 calc R U P . .
H83C H 1.216298 0.204629 0.728787 0.207 Uiso 0.25 1 calc R U P . .
H83D H 1.161436 0.200926 0.701470 0.207 Uiso 0.25 1 calc R U P . .
C832 C 1.2168(15) 0.1914(10) 0.6524(12) 0.097(12) Uiso 0.25 1 d . . P . .
H83E H 1.226559 0.177324 0.635087 0.146 Uiso 0.25 1 calc R U P . .
H83F H 1.187797 0.202141 0.636650 0.146 Uiso 0.25 1 calc R U P . .
H83G H 1.242658 0.205845 0.663967 0.146 Uiso 0.25 1 calc R U P . .
N940 N 0.6268(7) 0.3548(4) 0.3935(6) 0.111(6) Uiso 0.5 1 d D . P . .
O940 O 0.6987(7) 0.3799(5) 0.4344(6) 0.149(6) Uiso 0.5 1 d . . P . .
C941 C 0.6691(7) 0.3699(5) 0.4036(6) 0.092(6) Uiso 0.5 1 d . . P . .
H94A H 0.678536 0.373962 0.380763 0.110 Uiso 0.5 1 calc R U P . .
C942 C 0.6073(7) 0.3485(4) 0.3499(5) 0.084(5) Uiso 0.5 1 d . . P . .
H94B H 0.576882 0.337613 0.344052 0.125 Uiso 0.5 1 calc R U P . .
H94C H 0.601914 0.367537 0.335108 0.125 Uiso 0.5 1 calc R U P . .
H94D H 0.630343 0.336257 0.341889 0.125 Uiso 0.5 1 calc R U P . .
C943 C 0.6091(13) 0.3428(8) 0.4258(9) 0.187(14) Uiso 0.5 1 d D . P . .
H94E H 0.578315 0.332566 0.413767 0.281 Uiso 0.5 1 calc R U P . .
H94F H 0.632560 0.328581 0.442359 0.281 Uiso 0.5 1 calc R U P . .
H94G H 0.604770 0.359513 0.442482 0.281 Uiso 0.5 1 calc R U P . .
C96A C 0.8856(10) 0.3454(6) 1.1068(8) 0.049(6) Uiso 0.25 1 d . . P G 2
C96B C 0.8057(19) 0.3609(12) 1.0594(15) 0.123(16) Uiso 0.25 1 d . . P G 2
O96A O 0.9172(16) 0.3357(10) 1.0362(13) 0.065(11) Uiso 0.125 1 d . . P G 2
C96C C 0.8907(14) 0.3448(9) 1.0361(11) 0.076(9) Uiso 0.25 1 d . . P G 2
N96' N 0.8533(17) 0.3500(12) 1.0602(14) 0.166(19) Uiso 0.25 1 d D . P G 2
O96' O 0.9205(18) 0.3548(15) 1.1096(16) 0.12(2) Uiso 0.125 1 d D . P G 2
O921 O 0.5670(7) 0.2395(5) 0.0555(6) 0.311(9) Uiso 0.5 1 d . . P . .
C925 O 0.5670(7) 0.2395(5) 0.0555(6) 0.311(9) Uiso 0.5 1 d . . P . .
O920 O 0.5704(5) 0.2712(3) 0.1213(4) 0.196(5) Uiso 0.5 1 d . . P . .
C920 O 0.5704(5) 0.2712(3) 0.1213(4) 0.196(5) Uiso 0.5 1 d . . P . .
N920 N 0.5505(7) 0.2757(5) 0.0441(6) 0.233(8) Uiso 0.5 1 d . . P . .
C922 N 0.5505(7) 0.2757(5) 0.0441(6) 0.233(8) Uiso 0.5 1 d . . P . .
C921 C 0.5606(5) 0.2891(4) 0.0851(4) 0.130(4) Uiso 0.5 1 d . . P . .
N921 C 0.5606(5) 0.2891(4) 0.0851(4) 0.130(4) Uiso 0.5 1 d . . P . .
C923 C 0.5360(10) 0.2990(7) 0.0142(9) 0.135(9) Uiso 0.5 1 d . . P . .
C924 C 0.5584(7) 0.3207(5) 0.0862(6) 0.087(5) Uiso 0.5 1 d . . P . .
O97' O 0.6453(18) 0.1922(12) 0.1028(15) 0.190(18) Uiso 0.25 1 d . . P . .
O970 O 0.8015(15) 0.1707(9) 0.1744(12) 0.155(14) Uiso 0.25 1 d . . P . .
N970 N 0.7174(11) 0.1898(7) 0.1432(9) 0.173(10) Uiso 0.5 1 d . . P . .
C971 C 0.7527(12) 0.1883(8) 0.1707(10) 0.178(13) Uiso 0.5 1 d D . P . .
C972 C 0.6719(10) 0.2041(6) 0.1336(9) 0.133(9) Uiso 0.5 1 d D . P . .
C973 C 0.7148(13) 0.1686(8) 0.1081(10) 0.197(15) Uiso 0.5 1 d D . P . .
N980 N 0.5226(9) 0.2580(5) 0.6008(6) 0.133(7) Uiso 0.5 1 d . . P . .
O980 O 0.5731(15) 0.3024(10) 0.6136(12) 0.163(15) Uiso 0.25 1 d . . P . .
C981 C 0.5686(10) 0.2697(7) 0.6027(8) 0.123(8) Uiso 0.5 1 d . . P . .
C982 C 0.4791(10) 0.2759(7) 0.5930(8) 0.127(9) Uiso 0.5 1 d . . P . .
C983 C 0.5231(10) 0.2247(6) 0.6065(8) 0.124(8) Uiso 0.5 1 d . . P . .
O98' O 0.4898(16) 0.2983(11) 0.6010(13) 0.161(15) Uiso 0.25 1 d . . P . .
O1W O 0.5842(13) 0.000000 0.8837(11) 0.204(14) Uiso 0.5 2 d S . P . .
O2W O 0.6203(15) 0.3608(9) 0.8668(12) 0.317(18) Uiso 0.5 1 d . . P H 1
O3W O 0.754(3) 0.000000 0.973(2) 0.37(3) Uiso 0.5 2 d S . P . .
O4W O 0.5559(12) 0.4209(8) 0.2618(10) 0.256(13) Uiso 0.5 1 d . . P . .
O5W O 0.5785(12) 0.3993(8) 0.2403(9) 0.252(13) Uiso 0.5 1 d . . P . .
O6W O 0.802(2) 0.000000 0.9667(15) 0.29(2) Uiso 0.5 2 d S . P . .
O7W O 0.957(2) 0.000000 0.6831(19) 0.36(3) Uiso 0.5 2 d S . P . .
O8W O 0.984(2) 0.4035(15) 0.7202(18) 0.25(3) Uiso 0.25 1 d . . P . .
O900 O 0.8498(2) 0.36314(16) 0.42007(19) 0.0848(18) Uani 1 1 d . U . . .
N900 N 0.8407(5) 0.3665(3) 0.4824(3) 0.154(4) Uani 1 1 d D U . . .
C92' C 0.8880(9) 0.3616(6) 0.4925(8) 0.117(6) Uani 0.5 1 d D U P I 1
H92A H 0.902394 0.362627 0.521684 0.176 Uiso 0.5 1 calc R U P I 1
H92B H 0.893674 0.341602 0.483219 0.176 Uiso 0.5 1 calc R U P I 1
H92C H 0.902560 0.376909 0.480143 0.176 Uiso 0.5 1 calc R U P I 1
C91' C 0.8229(10) 0.3648(7) 0.4425(8) 0.101(5) Uani 0.5 1 d . U P I 1
H91H H 0.789012 0.364914 0.430217 0.122 Uiso 0.5 1 calc R U P I 1
C93' C 0.8345(13) 0.3667(9) 0.5229(7) 0.169(9) Uani 0.5 1 d D U P I 1
H93H H 0.865967 0.368928 0.543473 0.253 Uiso 0.5 1 calc R U P I 1
H93I H 0.813764 0.383464 0.524656 0.253 Uiso 0.5 1 calc R U P I 1
H93J H 0.819889 0.347669 0.527052 0.253 Uiso 0.5 1 calc R U P I 1
C901 C 0.8462(9) 0.3573(7) 0.4477(8) 0.094(5) Uani 0.5 1 d . U P I 2
H90G H 0.847041 0.335950 0.448824 0.113 Uiso 0.5 1 calc R U P I 2
C902 C 0.8768(11) 0.3523(7) 0.5200(8) 0.135(7) Uani 0.5 1 d . U P I 2
H90A H 0.870774 0.359973 0.543925 0.203 Uiso 0.5 1 calc R U P I 2
H90B H 0.873086 0.330380 0.518804 0.203 Uiso 0.5 1 calc R U P I 2
H90C H 0.909588 0.357534 0.521073 0.203 Uiso 0.5 1 calc R U P I 2
C903 C 0.7998(10) 0.3692(7) 0.5022(7) 0.122(6) Uani 0.5 1 d . U P I 2
H90D H 0.813194 0.377557 0.529217 0.183 Uiso 0.5 1 calc R U P I 2
H90E H 0.774372 0.382515 0.486003 0.183 Uiso 0.5 1 calc R U P I 2
H90F H 0.786329 0.349242 0.503730 0.183 Uiso 0.5 1 calc R U P I 2
N930 N 0.6099(5) 0.4182(3) 0.1048(4) 0.068(3) Uiso 0.5 1 d . . P . .
O930 O 0.6398(5) 0.4010(4) 0.0597(5) 0.113(5) Uiso 0.5 1 d . . P . .
C931 C 0.6300(6) 0.3990(4) 0.0880(5) 0.067(4) Uiso 0.5 1 d . . P . .
C932 C 0.5911(8) 0.4477(5) 0.0831(6) 0.103(6) Uiso 0.5 1 d . . P . .
C933 C 0.6037(7) 0.4139(5) 0.1451(6) 0.086(5) Uiso 0.5 1 d . . P . .

loop_
_atom_site_aniso_label
_atom_site_aniso_U_11
_atom_site_aniso_U_22
_atom_site_aniso_U_33
_atom_site_aniso_U_23
_atom_site_aniso_U_13
_atom_site_aniso_U_12
Zn01 0.0323(4) 0.0463(5) 0.0388(4) 0.0033(3) 0.0176(3) 0.0011(3)
O1 0.038(2) 0.046(3) 0.040(2) 0.003(2) 0.0190(18) -0.0040(19)
Zn02 0.0311(4) 0.0479(5) 0.0417(4) 0.0031(3) 0.0175(3) -0.0006(3)
O2 0.037(2) 0.045(3) 0.040(2) 0.0078(19) 0.0187(18) 0.0039(18)
Zn03 0.0316(4) 0.0480(5) 0.0442(4) 0.0056(3) 0.0195(3) 0.0007(3)
Zn04 0.0347(4) 0.0463(5) 0.0433(4) 0.0038(3) 0.0200(3) 0.0024(3)
Zn05 0.0320(4) 0.0533(5) 0.0412(4) -0.0004(3) 0.0174(3) 0.0010(3)
Zn06 0.0383(4) 0.0503(5) 0.0423(4) 0.0027(3) 0.0204(3) -0.0026(3)
Zn07 0.0368(4) 0.0562(5) 0.0435(4) 0.0002(4) 0.0165(3) -0.0052(3)
C101 0.045(4) 0.059(5) 0.045(4) 0.004(4) 0.014(3) 0.015(3)
O101 0.067(3) 0.064(3) 0.049(3) 0.006(2) 0.028(2) 0.016(3)
C102 0.036(3) 0.054(4) 0.044(4) -0.003(3) 0.010(3) 0.005(3)
O102 0.052(3) 0.058(3) 0.051(3) -0.005(2) 0.022(2) 0.007(2)
C103 0.054(4) 0.065(5) 0.040(4) 0.007(3) 0.014(3) 0.012(3)
O103 0.049(3) 0.061(3) 0.044(3) -0.001(2) 0.016(2) 0.005(2)
C104 0.069(5) 0.047(4) 0.048(4) 0.007(3) 0.022(3) 0.015(3)
O104 0.048(3) 0.068(3) 0.035(2) 0.001(2) 0.008(2) -0.013(2)
C105 0.041(3) 0.053(4) 0.042(4) 0.001(3) 0.012(3) 0.006(3)
O105 0.095(4) 0.049(3) 0.069(3) 0.005(3) 0.037(3) 0.000(3)
C106 0.034(3) 0.063(5) 0.050(4) -0.001(3) 0.019(3) 0.002(3)
C107 0.040(3) 0.048(4) 0.051(4) -0.005(3) 0.017(3) 0.002(3)
C108 0.046(4) 0.047(5) 0.062(5) 0.003(4) 0.021(3) 0.003(3)
C109 0.036(3) 0.059(5) 0.039(3) -0.006(3) 0.015(3) -0.005(3)
C110 0.048(4) 0.050(4) 0.041(4) -0.001(3) 0.020(3) 0.004(3)
C111 0.098(6) 0.050(5) 0.047(4) 0.003(4) 0.032(4) 0.005(4)
C112 0.074(5) 0.058(5) 0.052(4) -0.004(4) 0.029(4) 0.003(4)
C113 0.038(3) 0.052(4) 0.044(4) 0.001(3) 0.018(3) 0.001(3)
C114 0.040(3) 0.048(4) 0.047(4) 0.006(3) 0.016(3) -0.001(3)
C115 0.037(3) 0.057(5) 0.040(4) 0.004(3) 0.017(3) -0.001(3)
C201 0.040(3) 0.046(4) 0.038(3) 0.002(3) 0.018(3) -0.002(3)
O201 0.039(2) 0.062(3) 0.052(3) 0.002(2) 0.017(2) -0.009(2)
C202 0.041(3) 0.058(5) 0.044(4) 0.005(3) 0.017(3) -0.004(3)
O202 0.039(2) 0.069(3) 0.053(3) 0.011(2) 0.017(2) -0.008(2)
C203 0.046(4) 0.071(5) 0.047(4) 0.008(4) 0.016(3) -0.013(3)
O203 0.033(2) 0.057(3) 0.050(3) 0.000(2) 0.020(2) -0.0004(19)
C204 0.032(3) 0.084(6) 0.046(4) 0.008(4) 0.013(3) -0.017(3)
O204 0.033(2) 0.069(3) 0.052(3) -0.011(2) 0.018(2) -0.006(2)
C205 0.040(3) 0.058(5) 0.046(4) 0.000(3) 0.017(3) -0.008(3)
O205 0.050(3) 0.159(6) 0.051(3) 0.004(3) 0.022(2) -0.028(3)
C206 0.032(3) 0.064(5) 0.049(4) 0.006(3) 0.017(3) -0.006(3)
C207 0.044(4) 0.076(5) 0.053(4) 0.010(4) 0.024(3) 0.004(3)
C208 0.037(4) 0.108(7) 0.044(4) -0.005(4) 0.012(3) -0.020(4)
C209 0.040(3) 0.060(5) 0.048(4) 0.003(3) 0.020(3) -0.007(3)
C210 0.035(3) 0.060(5) 0.046(4) 0.001(3) 0.016(3) -0.008(3)
C211 0.037(3) 0.068(5) 0.047(4) 0.001(3) 0.015(3) -0.013(3)
C212 0.045(4) 0.049(4) 0.063(4) -0.001(3) 0.028(3) -0.004(3)
C213 0.033(3) 0.046(4) 0.051(4) -0.001(3) 0.020(3) -0.004(3)
C214 0.041(4) 0.067(5) 0.052(4) -0.009(4) 0.019(3) -0.009(3)
C215 0.030(3) 0.047(4) 0.060(4) -0.004(3) 0.012(3) -0.003(3)
C301 0.040(3) 0.044(4) 0.036(3) -0.001(3) 0.009(3) -0.002(3)
O301 0.035(2) 0.062(3) 0.050(3) 0.002(2) 0.019(2) -0.003(2)
C302 0.033(3) 0.055(4) 0.040(3) 0.001(3) 0.015(3) -0.009(3)
O302 0.031(2) 0.055(3) 0.048(3) 0.005(2) 0.0105(19) -0.008(2)
C303 0.041(4) 0.097(6) 0.051(4) 0.025(4) 0.008(3) -0.018(4)
O303 0.032(2) 0.067(3) 0.049(3) -0.004(2) 0.014(2) -0.006(2)
C304 0.039(4) 0.115(8) 0.066(5) 0.039(5) 0.014(3) -0.007(4)
O304 0.045(2) 0.056(3) 0.056(3) -0.007(2) 0.026(2) -0.011(2)
C305 0.037(3) 0.070(5) 0.052(4) 0.008(4) 0.018(3) -0.006(3)
O305 0.044(3) 0.092(4) 0.045(3) 0.014(3) 0.008(2) -0.018(3)
C306 0.033(3) 0.053(4) 0.045(4) 0.006(3) 0.016(3) -0.003(3)
C307 0.036(3) 0.051(4) 0.043(4) -0.003(3) 0.015(3) -0.004(3)
C308 0.030(3) 0.059(5) 0.053(4) 0.000(3) 0.015(3) -0.009(3)
C309 0.039(3) 0.059(5) 0.052(4) -0.006(3) 0.019(3) -0.012(3)
C310 0.037(3) 0.060(5) 0.046(4) 0.013(3) 0.013(3) -0.008(3)
C311 0.042(4) 0.097(6) 0.054(4) 0.018(4) 0.018(3) -0.013(4)
C312 0.036(3) 0.067(5) 0.058(4) 0.016(4) 0.014(3) -0.007(3)
C313 0.030(3) 0.051(4) 0.054(4) -0.010(3) 0.020(3) -0.008(3)
C314 0.036(3) 0.058(4) 0.043(4) -0.002(3) 0.018(3) -0.006(3)
C315 0.034(3) 0.049(4) 0.046(4) -0.009(3) 0.022(3) -0.004(3)
C401 0.034(3) 0.067(5) 0.043(4) 0.015(3) 0.023(3) 0.012(3)
O401 0.040(2) 0.071(4) 0.059(3) 0.017(3) 0.023(2) -0.003(2)
C402 0.053(4) 0.056(5) 0.052(4) 0.003(3) 0.029(3) 0.005(3)
O402 0.049(3) 0.068(3) 0.042(3) 0.007(2) 0.022(2) 0.003(2)
C403 0.058(4) 0.079(6) 0.049(4) 0.013(4) 0.024(4) -0.011(4)
O403 0.050(3) 0.066(3) 0.040(3) 0.004(2) 0.022(2) -0.002(2)
C404 0.075(5) 0.075(6) 0.047(4) -0.002(4) 0.022(4) -0.019(4)
O404 0.048(3) 0.069(3) 0.041(2) 0.003(2) 0.023(2) 0.000(2)
C405 0.059(4) 0.064(5) 0.050(4) 0.013(4) 0.025(3) -0.001(4)
O405 0.077(4) 0.093(4) 0.044(3) -0.001(3) 0.019(3) -0.033(3)
C406 0.049(4) 0.054(4) 0.043(4) 0.004(3) 0.023(3) -0.001(3)
C407 0.041(3) 0.059(5) 0.043(4) 0.003(3) 0.017(3) -0.001(3)
C408 0.047(4) 0.063(5) 0.047(4) 0.003(4) 0.020(3) -0.003(3)
C409 0.042(3) 0.053(4) 0.045(4) 0.003(3) 0.020(3) 0.002(3)
C410 0.047(4) 0.072(5) 0.041(4) 0.009(3) 0.024(3) -0.005(3)
C411 0.068(5) 0.080(6) 0.049(4) 0.004(4) 0.025(4) -0.022(4)
C412 0.061(4) 0.071(5) 0.047(4) -0.002(4) 0.025(3) -0.017(4)
C413 0.047(4) 0.057(5) 0.048(4) 0.000(3) 0.025(3) 0.003(3)
C414 0.044(4) 0.063(5) 0.043(4) -0.002(3) 0.019(3) 0.005(3)
C415 0.040(4) 0.057(5) 0.054(4) 0.005(4) 0.021(3) 0.001(3)
C501 0.038(3) 0.046(4) 0.043(4) 0.003(3) 0.010(3) 0.004(3)
O501 0.043(2) 0.047(3) 0.061(3) 0.007(2) 0.026(2) 0.008(2)
C502 0.047(4) 0.046(4) 0.047(4) -0.001(3) 0.021(3) -0.005(3)
O502 0.041(2) 0.052(3) 0.045(2) 0.006(2) 0.021(2) 0.0019(19)
C503 0.055(4) 0.050(5) 0.087(5) -0.003(4) 0.041(4) 0.005(3)
O503 0.047(4) 0.042(4) 0.085(5) 0.000 0.026(4) 0.000
C504 0.066(5) 0.051(5) 0.117(7) 0.005(5) 0.066(5) -0.002(4)
C505 0.060(4) 0.049(4) 0.064(4) 0.002(3) 0.040(4) 0.003(3)
C506 0.051(4) 0.039(4) 0.041(3) -0.005(3) 0.022(3) 0.000(3)
C507 0.044(3) 0.046(4) 0.048(4) 0.000(3) 0.027(3) -0.002(3)
C508 0.038(5) 0.048(6) 0.048(5) 0.000 0.021(4) 0.000
C601 0.038(3) 0.051(4) 0.038(3) 0.005(3) 0.021(3) -0.002(3)
O601 0.036(2) 0.049(3) 0.046(2) 0.000(2) 0.0200(18) -0.0019(19)
C602 0.028(3) 0.050(4) 0.042(3) -0.004(3) 0.017(2) -0.005(3)
O602 0.034(2) 0.047(3) 0.054(3) 0.007(2) 0.0215(19) 0.0019(18)
C603 0.041(3) 0.044(4) 0.050(4) -0.001(3) 0.021(3) -0.010(3)
O603 0.029(3) 0.057(5) 0.115(6) 0.000 0.026(4) 0.000
C604 0.033(3) 0.051(4) 0.050(4) -0.001(3) 0.015(3) -0.002(3)
C605 0.035(3) 0.042(4) 0.043(3) 0.002(3) 0.017(3) 0.001(3)
C606 0.034(3) 0.042(4) 0.045(4) 0.004(3) 0.016(3) -0.003(3)
C607 0.034(3) 0.045(4) 0.050(4) 0.001(3) 0.017(3) 0.005(3)
C608 0.030(4) 0.041(5) 0.070(6) 0.000 0.022(4) 0.000
C701 0.060(4) 0.047(4) 0.053(4) 0.004(3) 0.033(4) 0.002(3)
O701 0.055(3) 0.057(3) 0.056(3) -0.004(2) 0.030(2) 0.000(2)
C702 0.062(4) 0.050(4) 0.048(4) 0.004(3) 0.031(3) 0.000(3)
O702 0.063(3) 0.041(3) 0.077(3) -0.004(2) 0.038(3) -0.002(2)
C703 0.073(5) 0.047(5) 0.083(5) 0.001(4) 0.053(4) -0.009(4)
O703 0.052(5) 0.070(6) 0.123(7) 0.000 0.017(5) 0.000
C704 0.063(5) 0.069(6) 0.089(6) 0.003(5) 0.053(4) -0.004(4)
C705 0.069(5) 0.051(4) 0.060(4) 0.005(3) 0.043(4) 0.005(3)
C706 0.055(4) 0.058(5) 0.048(4) -0.004(3) 0.023(3) -0.008(3)
C707 0.066(4) 0.048(4) 0.056(4) 0.002(3) 0.025(4) 0.005(4)
C708 0.088(9) 0.047(7) 0.069(7) 0.000 0.031(6) 0.000
O800 0.059(3) 0.075(4) 0.090(4) -0.012(3) 0.038(3) -0.016(3)
C803 0.110(6) 0.116(7) 0.167(8) -0.016(6) 0.070(6) -0.017(6)
N80' 0.102(7) 0.092(8) 0.124(8) -0.001(7) 0.038(7) -0.039(7)
C82 0.171(19) 0.119(17) 0.144(18) 0.034(15) 0.021(16) -0.063(16)
C81' 0.080(7) 0.081(8) 0.114(8) -0.003(7) 0.040(7) -0.049(6)
N800 0.073(6) 0.094(8) 0.117(8) -0.027(7) 0.049(6) -0.019(6)
C801 0.070(7) 0.097(8) 0.118(8) -0.014(7) 0.058(6) -0.033(7)
C802 0.109(14) 0.132(17) 0.186(18) -0.036(15) 0.026(14) -0.033(14)
O31 0.108(7) 0.175(11) 0.153(9) -0.003(8) 0.000(6) 0.001(7)
C31 0.076(7) 0.248(19) 0.132(11) 0.046(11) 0.051(7) 0.021(9)
N31 0.061(5) 0.175(13) 0.132(10) -0.012(10) 0.023(6) 0.021(7)
C32 0.098(9) 0.194(16) 0.175(14) -0.006(12) 0.063(9) 0.028(10)
C33 0.067(7) 0.20(2) 0.124(13) -0.021(14) 0.001(7) 0.030(11)
N910 0.212(17) 0.109(10) 0.101(9) 0.024(7) 0.003(9) 0.013(11)
O910 0.167(9) 0.128(8) 0.091(6) -0.019(5) -0.019(6) 0.058(7)
C911 0.088(8) 0.163(15) 0.076(8) -0.029(9) -0.004(7) 0.026(9)
C912 0.22(2) 0.138(15) 0.24(2) 0.071(15) -0.010(16) 0.047(14)
C913 0.182(19) 0.27(3) 0.171(18) 0.058(17) 0.035(15) 0.032(19)
O900 0.072(4) 0.115(5) 0.070(4) -0.032(4) 0.026(3) -0.019(3)
N900 0.179(8) 0.165(8) 0.109(7) -0.034(7) 0.036(7) -0.009(8)
C92' 0.121(12) 0.132(13) 0.103(12) -0.024(11) 0.043(11) -0.048(11)
C91' 0.120(10) 0.126(10) 0.073(8) -0.033(8) 0.052(9) -0.034(10)
C93' 0.185(18) 0.190(17) 0.132(15) -0.003(15) 0.053(15) -0.028(17)
C901 0.118(10) 0.116(10) 0.063(8) -0.035(8) 0.049(9) -0.033(9)
C902 0.146(14) 0.154(15) 0.096(12) -0.038(12) 0.025(12) -0.029(13)
C903 0.136(14) 0.143(14) 0.099(12) -0.039(11) 0.056(11) -0.046(13)

loop_
_atom_type_symbol
_atom_type_description
_atom_type_scat_dispersion_real
_atom_type_scat_dispersion_imag
_atom_type_scat_source
C C 0.0033 0.0016 'International Tables Vol C Tables 4.2.6.8 and 6.1.1.4'
H H 0.0000 0.0000 'International Tables Vol C Tables 4.2.6.8 and 6.1.1.4'
N N 0.0061 0.0033 'International Tables Vol C Tables 4.2.6.8 and 6.1.1.4'
O O 0.0106 0.0060 'International Tables Vol C Tables 4.2.6.8 and 6.1.1.4'
Zn Zn 0.2839 1.4301 'International Tables Vol C Tables 4.2.6.8 and 6.1.1.4'

loop_
_geom_angle_atom_site_label_1
_geom_angle_atom_site_label_2
_geom_angle_atom_site_label_3
_geom_angle
_geom_angle_site_symmetry_1
_geom_angle_site_symmetry_3
_geom_angle_publ_flag
O2 Zn01 O402 113.21(18) . . ?
O2 Zn01 O201 111.28(18) . . ?
O402 Zn01 O201 93.24(19) . . ?
O2 Zn01 O304 122.01(17) . 8 ?
O402 Zn01 O304 100.60(18) . 8 ?
O201 Zn01 O304 112.23(19) . 8 ?
O2 Zn01 Zn03 36.61(11) . . ?
O402 Zn01 Zn03 147.01(15) . . ?
O201 Zn01 Zn03 109.36(14) . . ?
O304 Zn01 Zn03 92.88(13) 8 . ?
Zn04 O1 Zn06 103.49(19) . . ?
Zn04 O1 Zn02 103.90(19) . . ?
Zn06 O1 Zn02 112.34(19) . . ?
Zn04 O1 Zn03 103.82(18) . . ?
Zn06 O1 Zn03 120.2(2) . . ?
Zn02 O1 Zn03 111.0(2) . . ?
O1 Zn02 O301 132.80(18) . . ?
O1 Zn02 O502 107.35(16) . . ?
O301 Zn02 O502 119.04(18) . . ?
O1 Zn02 O103 99.35(17) . . ?
O301 Zn02 O103 92.74(18) . . ?
O502 Zn02 O103 85.46(18) . . ?
O1 Zn02 O601 89.07(16) . . ?
O301 Zn02 O601 88.97(16) . . ?
O502 Zn02 O601 82.18(16) . . ?
O103 Zn02 O601 166.69(18) . . ?
O1 Zn02 Zn04 37.72(11) . . ?
O301 Zn02 Zn04 162.42(14) . . ?
O502 Zn02 Zn04 75.25(11) . . ?
O103 Zn02 Zn04 77.56(12) . . ?
O601 Zn02 Zn04 103.86(10) . . ?
Zn01 O2 Zn03 106.80(19) . . ?
Zn01 O2 Zn05 116.3(2) . . ?
Zn03 O2 Zn05 107.09(19) . . ?
Zn01 O2 Zn07 106.56(18) . . ?
Zn03 O2 Zn07 123.0(2) . . ?
Zn05 O2 Zn07 97.59(17) . . ?
O2 Zn03 O203 115.57(17) . 8 ?
O2 Zn03 O1 116.81(17) . . ?
O203 Zn03 O1 107.58(17) 8 . ?
O2 Zn03 O602 111.27(17) . . ?
O203 Zn03 O602 98.38(17) 8 . ?
O1 Zn03 O602 105.22(17) . . ?
O2 Zn03 Zn04 152.91(13) . . ?
O203 Zn03 Zn04 77.36(12) 8 . ?
O1 Zn03 Zn04 37.31(10) . . ?
O602 Zn03 Zn04 88.74(12) . . ?
O2 Zn03 Zn01 36.58(13) . . ?
O203 Zn03 Zn01 93.38(13) 8 . ?
O1 Zn03 Zn01 100.61(12) . . ?
O602 Zn03 Zn01 146.72(12) . . ?
Zn04 Zn03 Zn01 124.29(3) . . ?
O2 Zn03 Zn05 36.57(11) . . ?
O203 Zn03 Zn05 152.06(13) 8 . ?
O1 Zn03 Zn05 93.20(11) . . ?
O602 Zn03 Zn05 93.76(11) . . ?
Zn04 Zn03 Zn05 128.20(3) . . ?
Zn01 Zn03 Zn05 63.90(2) . . ?
O1 Zn04 O501 115.12(17) . . ?
O1 Zn04 O102 115.76(19) . 7_655 ?
O501 Zn04 O102 107.2(2) . 7_655 ?
O1 Zn04 O204 110.57(17) . 8 ?
O501 Zn04 O204 106.59(19) . 8 ?
O102 Zn04 O204 100.28(19) 7_655 8 ?
O1 Zn04 Zn06 38.43(13) . . ?
O501 Zn04 Zn06 143.87(12) . . ?
O102 Zn04 Zn06 79.62(14) 7_655 . ?
O204 Zn04 Zn06 106.92(14) 8 . ?
O1 Zn04 Zn02 38.38(12) . . ?
O501 Zn04 Zn02 81.15(12) . . ?
O102 Zn04 Zn02 113.49(13) 7_655 . ?
O204 Zn04 Zn02 141.58(13) 8 . ?
Zn06 Zn04 Zn02 64.17(2) . . ?
O1 Zn04 Zn03 38.86(12) . . ?
O501 Zn04 Zn03 106.98(13) . . ?
O102 Zn04 Zn03 144.78(15) 7_655 . ?
O204 Zn04 Zn03 77.93(13) 8 . ?
Zn06 Zn04 Zn03 67.72(2) . . ?
Zn02 Zn04 Zn03 64.00(2) . . ?
O2 Zn05 O302 115.88(18) . . ?
O2 Zn05 O701 124.77(19) . . ?
O302 Zn05 O701 115.74(19) . . ?
O2 Zn05 O403 103.35(17) . 7_656 ?
O302 Zn05 O403 91.12(18) . 7_656 ?
O701 Zn05 O403 93.93(19) . 7_656 ?
O2 Zn05 O601 89.43(15) . . ?
O302 Zn05 O601 82.41(16) . . ?
O701 Zn05 O601 79.11(16) . . ?
O403 Zn05 O601 167.19(16) 7_656 . ?
O2 Zn05 Zn07 42.58(12) . . ?
O302 Zn05 Zn07 157.14(13) . . ?
O701 Zn05 Zn07 87.08(14) . . ?
O403 Zn05 Zn07 88.35(13) 7_656 . ?
O601 Zn05 Zn07 101.90(10) . . ?
O2 Zn05 Zn03 36.34(11) . . ?
O302 Zn05 Zn03 95.67(12) . . ?
O701 Zn05 Zn03 120.61(13) . . ?
O403 Zn05 Zn03 136.59(13) 7_656 . ?
O601 Zn05 Zn03 55.51(9) . . ?
Zn07 Zn05 Zn03 69.73(2) . . ?
O1 Zn06 O202 125.62(19) . . ?
O1 Zn06 O101 111.88(19) . 7_655 ?
O202 Zn06 O101 122.5(2) . 7_655 ?
O1 Zn06 O303 89.58(18) . 8 ?
O202 Zn06 O303 94.41(18) . 8 ?
O101 Zn06 O303 87.71(18) 7_655 8 ?
O1 Zn06 O104 97.15(18) . . ?
O202 Zn06 O104 87.40(18) . . ?
O101 Zn06 O104 83.26(18) 7_655 . ?
O303 Zn06 O104 170.26(18) 8 . ?
O1 Zn06 Zn04 38.08(11) . . ?
O202 Zn06 Zn04 163.07(15) . . ?
O101 Zn06 Zn04 73.88(15) 7_655 . ?
O303 Zn06 Zn04 90.44(13) 8 . ?
O104 Zn06 Zn04 90.55(12) . . ?
O2 Zn07 O800 93.81(19) . . ?
O2 Zn07 O702 92.92(18) . . ?
O800 Zn07 O702 91.4(2) . . ?
O2 Zn07 O900 178.1(2) . . ?
O800 Zn07 O900 85.9(2) . . ?
O702 Zn07 O900 85.2(2) . . ?
O2 Zn07 O404 95.60(16) . 7_656 ?
O800 Zn07 O404 170.3(2) . 7_656 ?
O702 Zn07 O404 90.64(18) . 7_656 ?
O900 Zn07 O404 84.8(2) . 7_656 ?
O2 Zn07 O401 97.92(18) . . ?
O800 Zn07 O401 93.3(2) . . ?
O702 Zn07 O401 167.89(18) . . ?
O900 Zn07 O401 84.0(2) . . ?
O404 Zn07 O401 82.98(17) 7_656 . ?
O2 Zn07 Zn05 39.82(11) . . ?
O800 Zn07 Zn05 121.54(17) . . ?
O702 Zn07 Zn05 66.11(14) . . ?
O900 Zn07 Zn05 139.11(16) . . ?
O404 Zn07 Zn05 67.88(12) 7_656 . ?
O401 Zn07 Zn05 120.07(13) . . ?
O101 C101 O102 125.2(6) . . ?
O101 C101 C102 119.5(7) . . ?
O102 C101 C102 115.3(6) . . ?
C101 O101 Zn06 127.2(5) . 7_655 ?
C103 C102 C107 119.6(6) . . ?
C103 C102 C101 119.8(6) . . ?
C107 C102 C101 120.6(6) . . ?
C101 O102 Zn04 122.1(4) . 7_655 ?
C102 C103 C104 121.5(6) . . ?
C102 C103 H103 119.3 . . ?
C104 C103 H103 119.3 . . ?
C115 O103 Zn02 120.9(4) . . ?
C105 C104 C103 118.1(7) . . ?
C105 C104 H104 121.0 . . ?
C103 C104 H104 121.0 . . ?
C115 O104 Zn06 125.0(4) . . ?
C104 C105 C106 121.3(6) . . ?
C104 C105 C110 130.1(6) . . ?
C106 C105 C110 108.6(6) . . ?
C107 C106 C105 119.4(6) . . ?
C107 C106 C108 131.2(7) . . ?
C105 C106 C108 109.4(6) . . ?
C106 C107 C102 120.1(7) . . ?
C106 C107 H107 119.9 . . ?
C102 C107 H107 119.9 . . ?
O105 C108 C106 127.8(7) . . ?
O105 C108 C109 127.2(7) . . ?
C106 C108 C109 105.1(6) . . ?
C114 C109 C110 122.0(6) . . ?
C114 C109 C108 129.3(6) . . ?
C110 C109 C108 108.5(5) . . ?
C111 C110 C109 119.7(6) . . ?
C111 C110 C105 131.9(6) . . ?
C109 C110 C105 108.4(6) . . ?
C110 C111 C112 118.6(7) . . ?
C110 C111 H111 120.7 . . ?
C112 C111 H111 120.7 . . ?
C113 C112 C111 121.8(7) . . ?
C113 C112 H112 119.1 . . ?
C111 C112 H112 119.1 . . ?
C112 C113 C114 120.6(6) . . ?
C112 C113 C115 119.6(6) . . ?
C114 C113 C115 119.5(6) . . ?
C109 C114 C113 117.1(6) . . ?
C109 C114 H114 121.4 . . ?
C113 C114 H114 121.4 . . ?
O104 C115 O103 126.1(6) . . ?
O104 C115 C113 117.1(6) . . ?
O103 C115 C113 116.7(6) . . ?
O201 C201 O202 126.9(6) . . ?
O201 C201 C202 116.5(5) . . ?
O202 C201 C202 116.6(6) . . ?
C201 O201 Zn01 148.0(4) . . ?
C203 C202 C207 118.9(6) . . ?
C203 C202 C201 119.4(6) . . ?
C207 C202 C201 121.8(6) . . ?
C201 O202 Zn06 131.5(4) . . ?
C204 C203 C202 122.1(6) . . ?
C204 C203 H203 119.0 . . ?
C202 C203 H203 119.0 . . ?
C215 O203 Zn03 129.2(4) . 8_455 ?
C203 C204 C205 117.9(6) . . ?
C203 C204 H204 121.1 . . ?
C205 C204 H204 121.1 . . ?
C215 O204 Zn04 128.6(4) . 8_455 ?
C206 C205 C204 120.5(6) . . ?
C206 C205 C210 109.3(5) . . ?
C204 C205 C210 130.2(6) . . ?
C207 C206 C205 121.6(6) . . ?
C207 C206 C208 129.7(6) . . ?
C205 C206 C208 108.7(5) . . ?
C206 C207 C202 119.2(6) . . ?
C206 C207 H207 120.4 . . ?
C202 C207 H207 120.4 . . ?
O205 C208 C206 127.9(6) . . ?
O205 C208 C209 126.3(6) . . ?
C206 C208 C209 105.8(6) . . ?
C214 C209 C210 120.7(6) . . ?
C214 C209 C208 131.1(6) . . ?
C210 C209 C208 108.2(5) . . ?
C211 C210 C209 120.9(6) . . ?
C211 C210 C205 131.1(6) . . ?
C209 C210 C205 107.9(5) . . ?
C210 C211 C212 118.4(6) . . ?
C210 C211 H211 120.8 . . ?
C212 C211 H211 120.8 . . ?
C213 C212 C211 121.5(6) . . ?
C213 C212 H212 119.2 . . ?
C211 C212 H212 119.2 . . ?
C212 C213 C214 119.4(6) . . ?
C212 C213 C215 120.7(5) . . ?
C214 C213 C215 119.8(6) . . ?
C209 C214 C213 119.1(6) . . ?
C209 C214 H214 120.5 . . ?
C213 C214 H214 120.5 . . ?
O204 C215 O203 125.6(5) . . ?
O204 C215 C213 117.4(6) . . ?
O203 C215 C213 116.9(6) . . ?
O302 C301 O301 123.4(6) . . ?
O302 C301 C302 118.4(6) . . ?
O301 C301 C302 118.2(5) . . ?
C301 O301 Zn02 116.4(4) . . ?
C307 C302 C303 120.7(5) . . ?
C307 C302 C301 119.9(6) . . ?
C303 C302 C301 119.4(5) . . ?
C301 O302 Zn05 135.1(4) . . ?
C302 C303 C304 121.4(6) . . ?
C302 C303 H303 119.3 . . ?
C304 C303 H303 119.3 . . ?
C315 O303 Zn06 171.8(5) . 8_455 ?
C305 C304 C303 117.8(7) . . ?
C305 C304 H304 121.1 . . ?
C303 C304 H304 121.1 . . ?
C315 O304 Zn01 106.0(4) . 8_455 ?
C304 C305 C306 121.2(6) . . ?
C304 C305 C310 130.3(6) . . ?
C306 C305 C310 108.5(5) . . ?
C307 C306 C305 120.6(6) . . ?
C307 C306 C308 130.1(6) . . ?
C305 C306 C308 109.3(5) . . ?
C302 C307 C306 118.3(6) . . ?
C302 C307 H307 120.9 . . ?
C306 C307 H307 120.9 . . ?
O305 C308 C306 127.7(6) . . ?
O305 C308 C309 129.5(6) . . ?
C306 C308 C309 102.8(5) . . ?
C310 C309 C314 123.8(6) . . ?
C310 C309 C308 110.3(5) . . ?
C314 C309 C308 125.7(6) . . ?
C309 C310 C311 120.4(6) . . ?
C309 C310 C305 109.0(6) . . ?
C311 C310 C305 130.6(6) . . ?
C310 C311 C312 117.9(6) . . ?
C310 C311 H311 121.1 . . ?
C312 C311 H311 121.1 . . ?
C313 C312 C311 121.7(6) . . ?
C313 C312 H312 119.1 . . ?
C311 C312 H312 119.1 . . ?
C312 C313 C314 120.0(5) . . ?
C312 C313 C315 118.8(5) . . ?
C314 C313 C315 121.1(6) . . ?
C309 C314 C313 116.0(6) . . ?
C309 C314 H314 122.0 . . ?
C313 C314 H314 122.0 . . ?
O303 C315 O304 122.9(5) . . ?
O303 C315 C313 120.0(6) . . ?
O304 C315 C313 117.2(5) . . ?
O401 C401 O402 125.1(6) . . ?
O401 C401 C402 120.6(7) . . ?
O402 C401 C402 114.3(6) . . ?
C401 O401 Zn07 120.7(4) . . ?
C403 C402 C407 120.4(6) . . ?
C403 C402 C401 120.1(6) . . ?
C407 C402 C401 119.3(6) . . ?
C401 O402 Zn01 116.0(4) . . ?
C404 C403 C402 120.8(7) . . ?
C404 C403 H403 119.6 . . ?
C402 C403 H403 119.6 . . ?
C415 O403 Zn05 115.1(4) . 7_656 ?
C405 C404 C403 119.0(7) . . ?
C405 C404 H404 120.5 . . ?
C403 C404 H404 120.5 . . ?
C415 O404 Zn07 134.7(4) . 7_656 ?
C404 C405 C406 120.5(6) . . ?
C404 C405 C410 131.7(7) . . ?
C406 C405 C410 107.9(6) . . ?
C407 C406 C405 121.8(6) . . ?
C407 C406 C408 129.0(6) . . ?
C405 C406 C408 109.1(6) . . ?
C406 C407 C402 117.5(6) . . ?
C406 C407 H407 121.2 . . ?
C402 C407 H407 121.2 . . ?
O405 C408 C406 127.0(6) . . ?
O405 C408 C409 127.6(6) . . ?
C406 C408 C409 105.4(6) . . ?
C414 C409 C410 122.5(6) . . ?
C414 C409 C408 128.7(6) . . ?
C410 C409 C408 108.8(5) . . ?
C411 C410 C409 120.2(6) . . ?
C411 C410 C405 131.0(7) . . ?
C409 C410 C405 108.8(6) . . ?
C410 C411 C412 118.5(7) . . ?
C410 C411 H411 120.8 . . ?
C412 C411 H411 120.8 . . ?
C413 C412 C411 120.4(7) . . ?
C413 C412 H412 119.8 . . ?
C411 C412 H412 119.8 . . ?
C412 C413 C414 120.4(6) . . ?
C412 C413 C415 118.3(6) . . ?
C414 C413 C415 121.3(6) . . ?
C409 C414 C413 117.9(6) . . ?
C409 C414 H414 121.1 . . ?
C413 C414 H414 121.1 . . ?
O403 C415 O404 125.7(6) . . ?
O403 C415 C413 117.3(6) . . ?
O404 C415 C413 117.0(6) . . ?
O502 C501 O501 126.5(6) . . ?
O502 C501 C502 117.6(5) . . ?
O501 C501 C502 116.0(5) . . ?
C501 O501 Zn04 125.1(4) . . ?
C503 C502 C507 120.1(6) . . ?
C503 C502 C501 122.0(6) . . ?
C507 C502 C501 117.8(5) . . ?
C501 O502 Zn02 130.7(4) . . ?
C504 C503 C502 122.4(6) . . ?
C504 C503 H503 118.8 . . ?
C502 C503 H503 118.8 . . ?
C503 C504 C505 118.3(6) . . ?
C503 C504 H504 120.9 . . ?
C505 C504 H504 120.9 . . ?
C504 C505 C506 120.0(6) . . ?
C504 C505 C505 131.6(4) . 6_565 ?
C506 C505 C505 108.3(4) . 6_565 ?
C507 C506 C505 121.6(6) . . ?
C507 C506 C508 128.3(5) . . ?
C505 C506 C508 110.0(6) . . ?
C506 C507 C502 117.5(5) . . ?
C506 C507 H507 121.2 . . ?
C502 C507 H507 121.2 . . ?
O503 C508 C506 128.4(3) . 6_565 ?
O503 C508 C506 128.4(3) . . ?
C506 C508 C506 103.2(7) 6_565 . ?
O601 C601 O602 122.2(6) . . ?
O601 C601 C602 120.0(5) . . ?
O602 C601 C602 117.8(5) . . ?
C601 O601 Zn02 115.4(3) . . ?
C601 O601 Zn05 126.6(4) . . ?
Zn02 O601 Zn05 104.47(17) . . ?
C603 C602 C607 120.1(6) . . ?
C603 C602 C601 118.9(5) . . ?
C607 C602 C601 120.9(5) . . ?
C601 O602 Zn03 106.5(4) . . ?
C602 C603 C604 121.7(6) . . ?
C602 C603 H603 119.1 . . ?
C604 C603 H603 119.1 . . ?
C605 C604 C603 117.7(6) . . ?
C605 C604 H604 121.1 . . ?
C603 C604 H604 121.1 . . ?
C604 C605 C606 120.0(6) . . ?
C604 C605 C605 130.7(4) . 6_565 ?
C606 C605 C605 109.2(4) . 6_565 ?
C607 C606 C605 121.5(5) . . ?
C607 C606 C608 130.5(5) . . ?
C605 C606 C608 108.0(5) . . ?
C606 C607 C602 118.8(5) . . ?
C606 C607 H607 120.6 . . ?
C602 C607 H607 120.6 . . ?
O603 C608 C606 127.2(3) . . ?
O603 C608 C606 127.1(3) . 6_565 ?
C606 C608 C606 105.6(7) . 6_565 ?
O702 C701 O701 124.4(6) . . ?
O702 C701 C702 119.2(6) . . ?
O701 C701 C702 116.2(6) . . ?
C701 O701 Zn05 112.6(4) . . ?
C707 C702 C703 120.4(7) . . ?
C707 C702 C701 116.5(6) . . ?
C703 C702 C701 123.2(6) . . ?
C701 O702 Zn07 134.2(5) . . ?
C702 C703 C704 123.4(7) . . ?
C702 C703 H703 118.3 . . ?
C704 C703 H703 118.3 . . ?
C703 C704 C705 116.9(7) . . ?
C703 C704 H704 121.6 . . ?
C705 C704 H704 121.6 . . ?
C706 C705 C704 118.4(7) . . ?
C706 C705 C705 109.6(4) . 6_565 ?
C704 C705 C705 131.7(4) . 6_565 ?
C705 C706 C707 123.6(7) . . ?
C705 C706 C708 108.7(7) . . ?
C707 C706 C708 127.7(7) . . ?
C702 C707 C706 117.2(7) . . ?
C702 C707 H707 121.4 . . ?
C706 C707 H707 121.4 . . ?
O703 C708 C706 128.3(5) . 6_565 ?
O703 C708 C706 128.3(5) . . ?
C706 C708 C706 103.4(10) 6_565 . ?
C81' O800 Zn07 118.4(9) . . ?
C801 O800 Zn07 119.8(9) . . ?
N80' C803 H80H 109.1 . . ?
N80' C803 H80I 108.4 . . ?
H80H C803 H80I 109.5 . . ?
N80' C803 H80J 111.0 . . ?
H80H C803 H80J 109.5 . . ?
H80I C803 H80J 109.5 . . ?
N800 C803 H80E 110.8 . . ?
N800 C803 H80F 109.0 . . ?
H80E C803 H80F 109.4 . . ?
N800 C803 H80G 108.6 . . ?
H80E C803 H80G 109.5 . . ?
H80F C803 H80G 109.5 . . ?
C81' N80' C803 113.2(17) . . ?
C81' N80' C82 113(2) . . ?
C803 N80' C82 133.5(15) . . ?
N80' C82 H82A 109.5 . . ?
N80' C82 H82B 109.5 . . ?
H82A C82 H82B 109.5 . . ?
N80' C82 H82C 109.5 . . ?
H82A C82 H82C 109.5 . . ?
H82B C82 H82C 109.5 . . ?
O800 C81' N80' 129(2) . . ?
O800 C81' H81A 115.7 . . ?
N80' C81' H81A 115.7 . . ?
C801 N800 C803 122.2(18) . . ?
C801 N800 C802 116(2) . . ?
C803 N800 C802 121.5(16) . . ?
O800 C801 N800 121.5(19) . . ?
O800 C801 H80A 119.3 . . ?
N800 C801 H80A 119.3 . . ?
N800 C802 H80B 109.5 . . ?
N800 C802 H80C 109.5 . . ?
H80B C802 H80C 109.5 . . ?
N800 C802 H80D 109.5 . . ?
H80B C802 H80D 109.5 . . ?
H80C C802 H80D 109.5 . . ?
N31 C31 H31B 109.5 . . ?
N31 C31 H31C 109.5 . . ?
H31B C31 H31C 109.5 . . ?
N31 C31 H31D 109.5 . . ?
H31B C31 H31D 109.5 . . ?
H31C C31 H31D 109.5 . . ?
C33 N31 C31 122.6(15) . . ?
C33 N31 C32 116.6(15) . . ?
C31 N31 C32 120.7(15) . . ?
N31 C32 H32A 109.5 . . ?
N31 C32 H32B 109.5 . . ?
H32A C32 H32B 109.5 . . ?
N31 C32 H32C 109.5 . . ?
H32A C32 H32C 109.5 . . ?
H32B C32 H32C 109.5 . . ?
O31 C33 N31 118(2) . . ?
O31 C33 H33A 121.2 . . ?
N31 C33 H33A 121.2 . . ?
C911 N910 C912 127.2(19) . . ?
C911 N910 C913 117.7(17) . . ?
C912 N910 C913 114.8(16) . . ?
N910 C911 O910 121.8(17) . . ?
N910 C911 H91G 119.1 . . ?
O910 C911 H91G 119.1 . . ?
N910 C912 H91A 109.5 . . ?
N910 C912 H91B 109.5 . . ?
H91A C912 H91B 109.5 . . ?
N910 C912 H91C 109.5 . . ?
H91A C912 H91C 109.5 . . ?
H91B C912 H91C 109.5 . . ?
N910 C913 H91D 109.5 . . ?
N910 C913 H91E 109.5 . . ?
H91D C913 H91E 109.5 . . ?
N910 C913 H91F 109.5 . . ?
H91D C913 H91F 109.5 . . ?
H91E C913 H91F 109.5 . . ?
C951 N950 C952 108(3) . . ?
C951 N950 C953 139(3) . . ?
C952 N950 C953 113(2) . . ?
N950 C951 O950 112(3) . . ?
N950 C951 H95A 124.2 . . ?
O950 C951 H95A 124.2 . . ?
N950 C952 H95D 109.5 . . ?
N950 C952 H95E 109.5 . . ?
H95D C952 H95E 109.5 . . ?
N950 C952 H95F 109.5 . . ?
H95D C952 H95F 109.5 . . ?
H95E C952 H95F 109.5 . . ?
N950 C953 H95G 109.5 . . ?
N950 C953 H95H 109.5 . . ?
H95G C953 H95H 109.5 . . ?
N950 C953 H95I 109.5 . . ?
H95G C953 H95I 109.5 . . ?
H95H C953 H95I 109.5 . . ?
C963 N960 C962 123(2) . . ?
C963 N960 C961 116(3) . . ?
C962 N960 C961 120(3) . . ?
N960 C961 O960 119(4) . . ?
N960 C961 H96A 120.7 . . ?
O960 C961 H96A 120.7 . . ?
N960 C962 H96C 109.5 . . ?
N960 C962 H96D 109.5 . . ?
H96C C962 H96D 109.5 . . ?
N960 C962 H96B 109.5 . . ?
H96C C962 H96B 109.5 . . ?
H96D C962 H96B 109.5 . . ?
N960 C963 H96E 109.5 . . ?
N960 C963 H96F 109.5 . . ?
H96E C963 H96F 109.5 . . ?
N960 C963 H96G 109.5 . . ?
H96E C963 H96G 109.5 . . ?
H96F C963 H96G 109.5 . . ?
N850 C851 H85A 109.5 . . ?
N850 C851 H85B 109.5 . . ?
H85A C851 H85B 109.5 . . ?
N850 C851 H85C 109.5 . . ?
H85A C851 H85C 109.5 . . ?
H85B C851 H85C 109.5 . . ?
C850 N850 C851 129(6) . . ?
C850 N850 H85D 115.5 . . ?
C851 N850 H85D 115.5 . . ?
N850 C850 H85E 109.5 . . ?
N850 C850 H85F 109.5 . . ?
H85E C850 H85F 109.5 . . ?
N850 C850 H85G 109.5 . . ?
H85E C850 H85G 109.5 . . ?
H85F C850 H85G 109.5 . . ?
C812 N810 C811 143(5) . . ?
C812 N810 C811 143(5) . 6_565 ?
C811 N810 C811 36(3) . 6_565 ?
C812 N810 H81B 106.0 . . ?
C811 N810 H81B 110.9 . . ?
C811 N810 H81B 98.8 6_565 . ?
C812 N810 H81B 106(3) . 6_565 ?
C811 N810 H81B 99(2) . 6_565 ?
C811 N810 H81B 111(2) 6_565 6_565 ?
H81B N810 H81B 38.8 . 6_565 ?
N810 C812 H81C 124.6 . . ?
N810 C812 H81D 96.0 . . ?
H81C C812 H81D 109.4 . . ?
N810 C812 H81E 106.6 . . ?
H81C C812 H81E 109.5 . . ?
H81D C812 H81E 109.5 . . ?
N810 C812 H81C 125(3) . 6_565 ?
H81C C812 H81C 43.1 . 6_565 ?
H81D C812 H81C 138.7 . 6_565 ?
H81E C812 H81C 69.3 . 6_565 ?
N810 C812 H81D 96(3) . 6_565 ?
H81C C812 H81D 138.6 . 6_565 ?
H81D C812 H81D 69.4 . 6_565 ?
H81E C812 H81D 43.0 . 6_565 ?
H81C C812 H81D 109.4 6_565 6_565 ?
N810 C812 H81E 106.6(8) . 6_565 ?
H81C C812 H81E 69.3 . 6_565 ?
H81D C812 H81E 43.0 . 6_565 ?
H81E C812 H81E 138.6 . 6_565 ?
H81C C812 H81E 109.5 6_565 6_565 ?
H81D C812 H81E 109.5 6_565 6_565 ?
C811 C811 N810 72.2(16) 6_565 . ?
C811 C811 H81F 87.0 6_565 . ?
N810 C811 H81F 120.1 . . ?
C811 C811 H81G 162.0 6_565 . ?
N810 C811 H81G 103.9 . . ?
H81F C811 H81G 109.5 . . ?
C811 C811 H81H 58.1 6_565 . ?
N810 C811 H81H 104.9 . . ?
H81F C811 H81H 109.9 . . ?
H81G C811 H81H 107.9 . . ?
N820 C821 H82D 109.5 . . ?
N820 C821 H82E 109.5 . . ?
H82D C821 H82E 109.5 . . ?
N820 C821 H82F 109.5 . . ?
H82D C821 H82F 109.5 . . ?
H82E C821 H82F 109.5 . . ?
N820 C822 H82G 109.5 . . ?
N820 C822 H82H 109.5 . . ?
H82G C822 H82H 109.5 . . ?
N820 C822 H82I 109.5 . . ?
H82G C822 H82I 109.5 . . ?
H82H C822 H82I 109.5 . . ?
C821 N820 C822 125(4) . . ?
C821 N820 H82J 117.3 . . ?
C822 N820 H82J 117.3 . . ?
C832 N830 C831 122(5) . . ?
C832 N830 H83A 119.1 . . ?
C831 N830 H83A 119.1 . . ?
N830 C831 H83B 109.5 . . ?
N830 C831 H83C 109.5 . . ?
H83B C831 H83C 109.5 . . ?
N830 C831 H83D 109.5 . . ?
H83B C831 H83D 109.5 . . ?
H83C C831 H83D 109.5 . . ?
N830 C832 H83E 109.5 . . ?
N830 C832 H83F 109.5 . . ?
H83E C832 H83F 109.5 . . ?
N830 C832 H83G 109.5 . . ?
H83E C832 H83G 109.5 . . ?
H83F C832 H83G 109.5 . . ?
C941 N940 C942 112.3(18) . . ?
C941 N940 C943 119(2) . . ?
C942 N940 C943 128(2) . . ?
O940 C941 N940 137(2) . . ?
O940 C941 H94A 111.4 . . ?
N940 C941 H94A 111.4 . . ?
N940 C942 H94B 109.5 . . ?
N940 C942 H94C 109.5 . . ?
H94B C942 H94C 109.5 . . ?
N940 C942 H94D 109.5 . . ?
H94B C942 H94D 109.5 . . ?
H94C C942 H94D 109.5 . . ?
N940 C943 H94E 109.5 . . ?
N940 C943 H94F 109.5 . . ?
H94E C943 H94F 109.5 . . ?
N940 C943 H94G 109.5 . . ?
H94E C943 H94G 109.5 . . ?
H94F C943 H94G 109.5 . . ?
O96' C96A N96' 106(4) . . ?
O96A C96C N96' 145(5) . . ?
C96B N96' C96C 148(4) . . ?
C96B N96' C96A 107(4) . . ?
C96C N96' C96A 104(3) . . ?
C923 N920 N921 110(2) . . ?
C923 N920 O921 148(2) . . ?
N921 N920 O921 101.3(16) . . ?
C924 N921 O920 121.4(14) . . ?
C924 N921 N920 115.2(16) . . ?
O920 N921 N920 123.4(15) . . ?
N920 C923 C923 112.1(19) . 2_655 ?
C971 N970 C972 137(3) . . ?
C971 N970 C973 116(3) . . ?
C972 N970 C973 106(2) . . ?
N970 C971 O970 129(3) . . ?
O97' C972 N970 107(3) . . ?
C981 N980 C982 125(2) . . ?
C981 N980 C983 113(2) . . ?
C982 N980 C983 122(2) . . ?
N980 C981 O980 112(3) . . ?
O98' C982 N980 107(4) . . ?
C901 O900 Zn07 129.8(16) . . ?
C91' O900 Zn07 117.9(13) . . ?
C91' N900 C92' 107.1(19) . . ?
C91' N900 C93' 151(2) . . ?
C92' N900 C93' 100.4(17) . . ?
C901 N900 C902 114(2) . . ?
C901 N900 C903 139.0(17) . . ?
C902 N900 C903 93.6(17) . . ?
N900 C92' H92A 109.5 . . ?
N900 C92' H92B 109.5 . . ?
H92A C92' H92B 109.5 . . ?
N900 C92' H92C 109.5 . . ?
H92A C92' H92C 109.5 . . ?
H92B C92' H92C 109.5 . . ?
O900 C91' N900 123(2) . . ?
O900 C91' H91H 118.7 . . ?
N900 C91' H91H 118.7 . . ?
N900 C93' H93H 109.5 . . ?
N900 C93' H93I 109.5 . . ?
H93H C93' H93I 109.5 . . ?
N900 C93' H93J 109.5 . . ?
H93H C93' H93J 109.5 . . ?
H93I C93' H93J 109.5 . . ?
O900 C901 N900 148(3) . . ?
O900 C901 H90G 106.0 . . ?
N900 C901 H90G 106.0 . . ?
N900 C902 H90A 109.5 . . ?
N900 C902 H90B 109.5 . . ?
H90A C902 H90B 109.5 . . ?
N900 C902 H90C 109.5 . . ?
H90A C902 H90C 109.5 . . ?
H90B C902 H90C 109.5 . . ?
N900 C903 H90D 109.5 . . ?
N900 C903 H90E 109.5 . . ?
H90D C903 H90E 109.5 . . ?
N900 C903 H90F 109.5 . . ?
H90D C903 H90F 109.5 . . ?
H90E C903 H90F 109.5 . . ?
C931 N930 C933 124.6(15) . . ?
C931 N930 C932 118.7(14) . . ?
C933 N930 C932 116.7(14) . . ?
O930 C931 N930 130.0(19) . . ?

loop_
_geom_bond_atom_site_label_1
_geom_bond_atom_site_label_2
_geom_bond_distance
_geom_bond_site_symmetry_2
_geom_bond_publ_flag
Zn01 O2 1.936(4) . ?
Zn01 O402 1.962(4) . ?
Zn01 O201 1.972(4) . ?
Zn01 O304 1.998(4) 8 ?
Zn01 Zn03 3.1088(10) . ?
O1 Zn04 1.927(4) . ?
O1 Zn06 1.942(4) . ?
O1 Zn02 1.956(4) . ?
O1 Zn03 1.995(4) . ?
Zn02 O301 1.967(4) . ?
Zn02 O502 2.016(4) . ?
Zn02 O103 2.044(5) . ?
Zn02 O601 2.269(4) . ?
Zn02 Zn04 3.0582(9) . ?
O2 Zn03 1.937(4) . ?
O2 Zn05 1.948(4) . ?
O2 Zn07 2.058(4) . ?
Zn03 O203 1.975(4) 8 ?
Zn03 O602 2.022(4) . ?
Zn03 Zn04 3.0874(10) . ?
Zn03 Zn05 3.1242(9) . ?
Zn04 O501 1.949(4) . ?
Zn04 O102 1.962(5) 7_655 ?
Zn04 O204 1.964(4) 8 ?
Zn04 Zn06 3.0386(10) . ?
Zn05 O302 1.981(4) . ?
Zn05 O701 1.994(5) . ?
Zn05 O403 2.020(4) 7_656 ?
Zn05 O601 2.471(4) . ?
Zn05 Zn07 3.0144(10) . ?
Zn06 O202 1.946(4) . ?
Zn06 O101 2.031(4) 7_655 ?
Zn06 O303 2.150(4) 8 ?
Zn06 O104 2.157(4) . ?
Zn07 O800 2.063(5) . ?
Zn07 O702 2.117(5) . ?
Zn07 O900 2.135(6) . ?
Zn07 O404 2.147(4) 7_656 ?
Zn07 O401 2.167(5) . ?
C101 O101 1.256(8) . ?
C101 O102 1.293(8) . ?
C101 C102 1.479(9) . ?
C102 C103 1.382(10) . ?
C102 C107 1.392(9) . ?
C103 C104 1.389(9) . ?
C103 H103 0.9500 . ?
O103 C115 1.257(8) . ?
C104 C105 1.388(9) . ?
C104 H104 0.9500 . ?
O104 C115 1.248(8) . ?
C105 C106 1.399(10) . ?
C105 C110 1.483(9) . ?
O105 C108 1.200(8) . ?
C106 C107 1.379(9) . ?
C106 C108 1.479(9) . ?
C107 H107 0.9500 . ?
C108 C109 1.508(9) . ?
C109 C114 1.389(9) . ?
C109 C110 1.403(9) . ?
C110 C111 1.368(10) . ?
C111 C112 1.397(9) . ?
C111 H111 0.9500 . ?
C112 C113 1.367(10) . ?
C112 H112 0.9500 . ?
C113 C114 1.402(9) . ?
C113 C115 1.510(9) . ?
C114 H114 0.9500 . ?
C201 O201 1.239(7) . ?
C201 O202 1.268(7) . ?
C201 C202 1.471(8) . ?
C202 C203 1.394(9) . ?
C202 C207 1.394(9) . ?
C203 C204 1.383(8) . ?
C203 H203 0.9500 . ?
O203 C215 1.266(8) . ?
C204 C205 1.388(9) . ?
C204 H204 0.9500 . ?
O204 C215 1.261(7) . ?
C205 C206 1.381(9) . ?
C205 C210 1.492(8) . ?
O205 C208 1.223(8) . ?
C206 C207 1.370(9) . ?
C206 C208 1.480(9) . ?
C207 H207 0.9500 . ?
C208 C209 1.501(9) . ?
C209 C214 1.359(9) . ?
C209 C210 1.397(9) . ?
C210 C211 1.360(9) . ?
C211 C212 1.391(9) . ?
C211 H211 0.9500 . ?
C212 C213 1.372(9) . ?
C212 H212 0.9500 . ?
C213 C214 1.405(9) . ?
C213 C215 1.493(8) . ?
C214 H214 0.9500 . ?
C301 O302 1.241(7) . ?
C301 O301 1.268(7) . ?
C301 C302 1.486(8) . ?
C302 C307 1.383(8) . ?
C302 C303 1.391(9) . ?
C303 C304 1.406(9) . ?
C303 H303 0.9500 . ?
O303 C315 1.236(7) . ?
C304 C305 1.371(10) . ?
C304 H304 0.9500 . ?
O304 C315 1.267(7) . ?
C305 C306 1.407(9) . ?
C305 C310 1.474(8) . ?
O305 C308 1.196(8) . ?
C306 C307 1.397(8) . ?
C306 C308 1.499(8) . ?
C307 H307 0.9500 . ?
C308 C309 1.527(8) . ?
C309 C310 1.360(9) . ?
C309 C314 1.404(8) . ?
C310 C311 1.374(9) . ?
C311 C312 1.411(9) . ?
C311 H311 0.9500 . ?
C312 C313 1.387(9) . ?
C312 H312 0.9500 . ?
C313 C314 1.411(8) . ?
C313 C315 1.487(8) . ?
C314 H314 0.9500 . ?
C401 O401 1.218(8) . ?
C401 O402 1.273(8) . ?
C401 C402 1.526(9) . ?
C402 C403 1.396(10) . ?
C402 C407 1.406(9) . ?
C403 C404 1.378(10) . ?
C403 H403 0.9500 . ?
O403 C415 1.255(8) . ?
C404 C405 1.361(10) . ?
C404 H404 0.9500 . ?
O404 C415 1.269(8) . ?
C405 C406 1.404(10) . ?
C405 C410 1.500(9) . ?
O405 C408 1.209(8) . ?
C406 C407 1.365(9) . ?
C406 C408 1.487(9) . ?
C407 H407 0.9500 . ?
C408 C409 1.502(9) . ?
C409 C414 1.362(9) . ?
C409 C410 1.390(9) . ?
C410 C411 1.365(9) . ?
C411 C412 1.416(9) . ?
C411 H411 0.9500 . ?
C412 C413 1.383(10) . ?
C412 H412 0.9500 . ?
C413 C414 1.404(9) . ?
C413 C415 1.507(9) . ?
C414 H414 0.9500 . ?
C501 O502 1.253(7) . ?
C501 O501 1.269(7) . ?
C501 C502 1.486(9) . ?
C502 C503 1.385(9) . ?
C502 C507 1.406(9) . ?
C503 C504 1.359(10) . ?
C503 H503 0.9500 . ?
O503 C508 1.205(10) . ?
C504 C505 1.395(9) . ?
C504 H504 0.9500 . ?
C505 C506 1.396(9) . ?
C505 C505 1.470(14) 6_565 ?
C506 C507 1.380(9) . ?
C506 C508 1.498(8) . ?
C507 H507 0.9500 . ?
C601 O601 1.252(7) . ?
C601 O602 1.278(7) . ?
C601 C602 1.490(9) . ?
C602 C603 1.370(8) . ?
C602 C607 1.394(8) . ?
C603 C604 1.399(9) . ?
C603 H603 0.9500 . ?
O603 C608 1.213(10) . ?
C604 C605 1.387(8) . ?
C604 H604 0.9500 . ?
C605 C606 1.400(8) . ?
C605 C605 1.458(12) 6_565 ?
C606 C607 1.361(9) . ?
C606 C608 1.495(7) . ?
C607 H607 0.9500 . ?
C701 O702 1.234(8) . ?
C701 O701 1.295(8) . ?
C701 C702 1.509(10) . ?
C702 C707 1.374(10) . ?
C702 C703 1.377(10) . ?
C703 C704 1.380(10) . ?
C703 H703 0.9500 . ?
O703 C708 1.215(14) . ?
C704 C705 1.431(10) . ?
C704 H704 0.9500 . ?
C705 C706 1.379(10) . ?
C705 C705 1.435(14) 6_565 ?
C706 C707 1.395(10) . ?
C706 C708 1.504(10) . ?
C707 H707 0.9500 . ?
O800 C81' 1.264(19) . ?
O800 C801 1.31(2) . ?
C803 N800 1.40(2) . ?
C803 N80' 1.59(2) . ?
C803 H80H 0.9598 . ?
C803 H80I 0.9596 . ?
C803 H80J 0.9600 . ?
C803 H80E 0.9602 . ?
C803 H80F 0.9601 . ?
C803 H80G 0.9596 . ?
N80' C81' 1.28(2) . ?
N80' C82 1.71(3) . ?
C82 H82A 0.9800 . ?
C82 H82B 0.9800 . ?
C82 H82C 0.9800 . ?
C81' H81A 0.9500 . ?
N800 C801 1.31(2) . ?
N800 C802 1.54(3) . ?
C801 H80A 0.9500 . ?
C802 H80B 0.9800 . ?
C802 H80C 0.9800 . ?
C802 H80D 0.9800 . ?
O31 C33 1.215(16) . ?
C31 N31 1.445(15) . ?
C31 H31B 0.9800 . ?
C31 H31C 0.9800 . ?
C31 H31D 0.9800 . ?
N31 C33 1.32(2) . ?
N31 C32 1.480(17) . ?
C32 H32A 0.9800 . ?
C32 H32B 0.9800 . ?
C32 H32C 0.9800 . ?
C33 H33A 0.9500 . ?
N910 C911 1.217(18) . ?
N910 C912 1.418(18) . ?
N910 C913 1.44(2) . ?
O910 C911 1.246(16) . ?
C911 H91G 0.9500 . ?
C912 H91A 0.9800 . ?
C912 H91B 0.9800 . ?
C912 H91C 0.9800 . ?
C913 H91D 0.9800 . ?
C913 H91E 0.9800 . ?
C913 H91F 0.9800 . ?
N950 C951 1.28(3) . ?
N950 C952 1.43(3) . ?
N950 C953 1.51(3) . ?
O950 C951 1.46(4) . ?
C951 H95A 0.9500 . ?
C952 H95D 0.9800 . ?
C952 H95E 0.9800 . ?
C952 H95F 0.9800 . ?
C953 H95G 0.9800 . ?
C953 H95H 0.9800 . ?
C953 H95I 0.9800 . ?
N960 C963 1.31(3) . ?
N960 C962 1.34(3) . ?
N960 C961 1.37(3) . ?
O960 C961 1.48(6) . ?
C961 H96A 0.9500 . ?
C962 H96C 0.9800 . ?
C962 H96D 0.9800 . ?
C962 H96B 0.9800 . ?
C963 H96E 0.9800 . ?
C963 H96F 0.9800 . ?
C963 H96G 0.9800 . ?
C851 N850 1.39(6) . ?
C851 H85A 0.9800 . ?
C851 H85B 0.9800 . ?
C851 H85C 0.9800 . ?
N850 C850 1.01(5) . ?
N850 H85D 0.8800 . ?
C850 H85E 0.9800 . ?
C850 H85F 0.9800 . ?
C850 H85G 0.9800 . ?
N810 C812 1.49(6) . ?
N810 C811 1.63(5) . ?
N810 C811 1.63(5) 6_565 ?
N810 H81B 0.8999 . ?
N810 H81B 0.8999 6_565 ?
C812 H81C 0.9600 . ?
C812 H81D 0.9602 . ?
C812 H81E 0.9598 . ?
C812 H81C 0.9601 6_565 ?
C812 H81D 0.9602 6_565 ?
C812 H81E 0.9599 6_565 ?
C811 C811 1.00(8) 6_565 ?
C811 H81F 0.9599 . ?
C811 H81G 0.9588 . ?
C811 H81H 0.9421 . ?
C821 N820 1.35(5) . ?
C821 H82D 0.9800 . ?
C821 H82E 0.9800 . ?
C821 H82F 0.9800 . ?
C822 N820 1.44(5) . ?
C822 H82G 0.9800 . ?
C822 H82H 0.9800 . ?
C822 H82I 0.9800 . ?
N820 H82J 0.8800 . ?
N830 C832 1.43(5) . ?
N830 C831 1.46(6) . ?
N830 H83A 0.8800 . ?
C831 H83B 0.9800 . ?
C831 H83C 0.9800 . ?
C831 H83D 0.9800 . ?
C832 H83E 0.9800 . ?
C832 H83F 0.9800 . ?
C832 H83G 0.9800 . ?
N940 C941 1.36(3) . ?
N940 C942 1.49(2) . ?
N940 C943 1.497(18) . ?
O940 C941 1.24(2) . ?
C941 H94A 0.9500 . ?
C942 H94B 0.9800 . ?
C942 H94C 0.9800 . ?
C942 H94D 0.9800 . ?
C943 H94E 0.9800 . ?
C943 H94F 0.9800 . ?
C943 H94G 0.9800 . ?
C96A O96' 1.08(6) . ?
C96A N96' 1.63(5) . ?
C96B N96' 1.47(6) . ?
O96A C96C 0.88(5) . ?
C96C N96' 1.61(6) . ?
O921 N920 1.69(2) . ?
O920 N921 1.455(16) . ?
N920 C923 1.44(3) . ?
N920 N921 1.51(2) . ?
N921 C924 1.41(2) . ?
C923 C923 2.03(6) 2_655 ?
O97' C972 1.24(5) . ?
O970 C971 1.60(5) . ?
N970 C971 1.17(3) . ?
N970 C972 1.42(3) . ?
N970 C973 1.54(4) . ?
N980 C981 1.43(3) . ?
N980 C982 1.46(3) . ?
N980 C983 1.50(3) . ?
O980 C981 1.50(5) . ?
C982 O98' 1.06(5) . ?
O3W O6W 1.48(7) . ?
O4W O5W 1.51(4) . ?
O900 C901 1.05(3) . ?
O900 C91' 1.29(3) . ?
N900 C91' 1.34(3) . ?
N900 C92' 1.34(2) . ?
N900 C901 1.35(3) . ?
N900 C93' 1.498(17) . ?
N900 C902 1.54(3) . ?
N900 C903 1.58(3) . ?
C92' H92A 0.9800 . ?
C92' H92B 0.9800 . ?
C92' H92C 0.9800 . ?
C91' H91H 0.9500 . ?
C93' H93H 0.9800 . ?
C93' H93I 0.9800 . ?
C93' H93J 0.9800 . ?
C901 H90G 0.9500 . ?
C902 H90A 0.9800 . ?
C902 H90B 0.9800 . ?
C902 H90C 0.9800 . ?
C903 H90D 0.9800 . ?
C903 H90E 0.9800 . ?
C903 H90F 0.9800 . ?
N930 C931 1.29(2) . ?
N930 C933 1.50(2) . ?
N930 C932 1.53(3) . ?
O930 C931 1.131(19) . ?
